data_1558591
loop_
_publ_author_name
'Dang, Li-Long'
'Gao, Xiang'
'Lin, Yue-Jian'
'Jin, Guo-Xin'

_publ_section_title
;
 Selective synthesis and structural transformation between a molecular
 ring-in-ring architecture and an abnormal trefoil knot
;
_journal_name_full 'Chemical Science'
_journal_paper_doi 10.1039/D0SC02733B
_journal_year 2020
_chemical_formula_sum 'C131 H146 F12 N16 O34 Rh4 S4'
_chemical_formula_weight 3256.51
_space_group_crystal_system monoclinic
_space_group_IT_number 14
_space_group_name_Hall '-P 2yn'
_space_group_name_H-M_alt 'P 1 21/n 1'
_atom_sites_solution_hydrogens geom
_audit_creation_method SHELXL-2016/6
_audit_update_record
;
2020-06-17 deposited with the CCDC.	2020-07-15 downloaded from the CCDC.
;
_cell_angle_alpha 90
_cell_angle_beta 103.709(2)
_cell_angle_gamma 90
_cell_formula_units_Z 4
_cell_length_a 29.994(2)
_cell_length_b 14.8641(8)
_cell_length_c 33.736(2)
_cell_measurement_reflns_used 6760
_cell_measurement_temperature 173(2)
_cell_measurement_theta_max 29.33
_cell_measurement_theta_min 3.09
_cell_volume 14612.2(15)
_computing_cell_refinement 'Bruker SAINT'
_computing_data_collection 'Bruker APEX2'
_computing_data_reduction 'Bruker SAINT'
_computing_molecular_graphics 'Bruker SHELXTL'
_computing_publication_material 'Bruker SHELXTL'
_computing_structure_refinement 'SHELXL-2016/6 (Sheldrick, 2016)'
_computing_structure_solution 'SHELXT 2014/5 (Sheldrick, 2014)'
_diffrn_ambient_temperature 173(2)
_diffrn_measured_fraction_theta_full 0.995
_diffrn_measured_fraction_theta_max 0.994
_diffrn_measurement_device_type 'Bruker APEX-II CCD'
_diffrn_measurement_method '\f and \w scans'
_diffrn_radiation_type GaK\a
_diffrn_radiation_wavelength 1.34138
_diffrn_reflns_av_R_equivalents 0.1004
_diffrn_reflns_av_unetI/netI 0.0846
_diffrn_reflns_Laue_measured_fraction_full 0.995
_diffrn_reflns_Laue_measured_fraction_max 0.994
_diffrn_reflns_limit_h_max 36
_diffrn_reflns_limit_h_min -36
_diffrn_reflns_limit_k_max 17
_diffrn_reflns_limit_k_min -18
_diffrn_reflns_limit_l_max 39
_diffrn_reflns_limit_l_min -41
_diffrn_reflns_number 103672
_diffrn_reflns_point_group_measured_fraction_full 0.995
_diffrn_reflns_point_group_measured_fraction_max 0.994
_diffrn_reflns_theta_full 53.594
_diffrn_reflns_theta_max 55.499
_diffrn_reflns_theta_min 3.012
_exptl_absorpt_coefficient_mu 3.304
_exptl_absorpt_correction_T_max 0.616
_exptl_absorpt_correction_T_min 0.433
_exptl_absorpt_correction_type multi-scan
_exptl_absorpt_process_details sadabs
_exptl_crystal_colour red
_exptl_crystal_density_diffrn 1.480
_exptl_crystal_description block
_exptl_crystal_F_000 6672
_exptl_crystal_size_max 0.270
_exptl_crystal_size_mid 0.250
_exptl_crystal_size_min 0.230
_refine_diff_density_max 0.802
_refine_diff_density_min -1.173
_refine_diff_density_rms 0.094
_refine_ls_extinction_method none
_refine_ls_goodness_of_fit_ref 1.038
_refine_ls_hydrogen_treatment constr
_refine_ls_matrix_type full
_refine_ls_number_parameters 1918
_refine_ls_number_reflns 28218
_refine_ls_number_restraints 648
_refine_ls_restrained_S_all 1.054
_refine_ls_R_factor_all 0.0955
_refine_ls_R_factor_gt 0.0635
_refine_ls_shift/su_max 0.002
_refine_ls_shift/su_mean 0.000
_refine_ls_structure_factor_coef Fsqd
_refine_ls_weighting_details 'w=1/[\s^2^(Fo^2^)+(0.0953P)^2^+8.7438P] where P=(Fo^2^+2Fc^2^)/3'
_refine_ls_weighting_scheme calc
_refine_ls_wR_factor_gt 0.1654
_refine_ls_wR_factor_ref 0.1886
_reflns_Friedel_coverage 0.000
_reflns_number_gt 19059
_reflns_number_total 28218
_reflns_threshold_expression 'I > 2\s(I)'
_cod_data_source_file d0sc02733b1.cif
_cod_data_source_block platon_sq_CCDC1
_cod_original_cell_volume 14612.3(16)
_cod_original_sg_symbol_H-M 'P 21/n'
_cod_database_code 1558591
_shelx_shelxl_version_number 2016/6
_shelx_space_group_comment
; 
The symmetry employed for this shelxl refinement is uniquely defined 
by the following loop, which should always be used as a source of 
symmetry information in preference to the above space-group names. 
They are only intended as comments. 
;
_shelx_estimated_absorpt_t_min 0.469
_shelx_estimated_absorpt_t_max 0.517

loop_
_space_group_symop_operation_xyz
'x, y, z'
'-x+1/2, y+1/2, -z+1/2'
'-x, -y, -z'
'x-1/2, -y-1/2, z-1/2'

loop_
_atom_site_label
_atom_site_type_symbol
_atom_site_fract_x
_atom_site_fract_y
_atom_site_fract_z
_atom_site_U_iso_or_equiv
_atom_site_adp_type
_atom_site_occupancy
_atom_site_site_symmetry_order
_atom_site_calc_flag
_atom_site_refinement_flags_posn
_atom_site_refinement_flags_adp
_atom_site_refinement_flags_occupancy
_atom_site_disorder_assembly
_atom_site_disorder_group
Rh1 Rh 0.79827(2) 0.39107(3) 0.70400(2) 0.04239(11) Uani 1 1 d . . . . .
Rh2 Rh 0.89468(2) 0.65689(3) 0.64395(2) 0.04672(12) Uani 1 1 d . . . . .
Rh3 Rh 0.20642(2) 0.81161(3) 0.66036(2) 0.04847(12) Uani 1 1 d . . . . .
N1 N 0.78668(13) 0.5260(3) 0.67931(13) 0.0454(10) Uani 1 1 d . . . . .
N2 N 0.85378(13) 0.4017(3) 0.67280(12) 0.0446(10) Uani 1 1 d . . . . .
N3 N 0.89568(12) 0.5121(3) 0.65195(12) 0.0455(10) Uani 1 1 d . . . . .
N4 N 0.82758(13) 0.6361(3) 0.65593(13) 0.0455(10) Uani 1 1 d . . . . .
N5 N 0.75072(13) 0.3407(3) 0.65223(12) 0.0450(10) Uani 1 1 d . . . . .
N6 N 0.59453(16) 0.2074(4) 0.58813(17) 0.0700(15) Uani 1 1 d . . . . .
N7 N 0.24680(15) 0.3857(4) 0.55576(14) 0.0622(13) Uani 1 1 d . . . . .
N8 N 0.13557(13) 0.3634(3) 0.41901(13) 0.0490(10) Uani 1 1 d . . . . .
N9 N 0.25855(13) 0.7063(3) 0.66979(13) 0.0486(10) Uani 1 1 d . . . . .
N10 N 0.26763(15) 0.8927(3) 0.66953(14) 0.0548(11) Uani 1 1 d . . . . .
N11 N 0.34483(16) 0.8799(4) 0.69260(15) 0.0630(13) Uani 1 1 d . . . . .
N12 N 0.33555(14) 0.6930(4) 0.69309(14) 0.0570(12) Uani 1 1 d . . . . .
N13 N 0.20586(14) 0.8054(3) 0.59705(14) 0.0507(11) Uani 1 1 d . . . . .
N14 N 0.24155(15) 0.6977(3) 0.46711(14) 0.0546(11) Uani 1 1 d . . . . .
N15 N 0.52040(15) 0.3078(4) 0.45996(15) 0.0662(14) Uani 1 1 d . . . . .
N16 N 0.59051(15) 0.2401(4) 0.34046(15) 0.0646(14) Uani 1 1 d . U . . .
Rh4 Rh 0.3950(2) 0.7848(6) 0.7161(2) 0.0480(10) Uani 0.343(9) 1 d . . P A 1
C115 C 0.4439(3) 0.7218(6) 0.7643(3) 0.070(5) Uani 0.343(9) 1 d G U P A 1
C116 C 0.4575(3) 0.8110(6) 0.7588(3) 0.069(4) Uani 0.343(9) 1 d G U P A 1
C117 C 0.4250(3) 0.8696(6) 0.7691(3) 0.066(5) Uani 0.343(9) 1 d G U P A 1
C118 C 0.3913(3) 0.8167(6) 0.7809(3) 0.053(4) Uani 0.343(9) 1 d G U P A 1
C119 C 0.4030(3) 0.7254(6) 0.7779(3) 0.043(4) Uani 0.343(9) 1 d G U P A 1
C120 C 0.4686(4) 0.6381(8) 0.7569(4) 0.083(6) Uani 0.343(9) 1 d G U P A 1
H12A H 0.479943 0.645483 0.732101 0.125 Uiso 0.343(9) 1 calc R U P A 1
H12B H 0.447491 0.586830 0.753489 0.125 Uiso 0.343(9) 1 calc R U P A 1
H12C H 0.494557 0.627168 0.780189 0.125 Uiso 0.343(9) 1 calc R U P A 1
C121 C 0.4992(4) 0.8385(9) 0.7445(5) 0.073(6) Uani 0.343(9) 1 d G U P A 1
H12D H 0.520299 0.871442 0.766388 0.110 Uiso 0.343(9) 1 calc R U P A 1
H12E H 0.490048 0.877348 0.720508 0.110 Uiso 0.343(9) 1 calc R U P A 1
H12F H 0.514647 0.784850 0.737434 0.110 Uiso 0.343(9) 1 calc R U P A 1
C122 C 0.4261(4) 0.9704(8) 0.7677(5) 0.081(7) Uani 0.343(9) 1 d G U P A 1
H12G H 0.399287 0.992275 0.747332 0.121 Uiso 0.343(9) 1 calc R U P A 1
H12H H 0.454176 0.990125 0.760190 0.121 Uiso 0.343(9) 1 calc R U P A 1
H12I H 0.425470 0.994674 0.794533 0.121 Uiso 0.343(9) 1 calc R U P A 1
C123 C 0.3502(4) 0.8514(9) 0.7943(4) 0.087(7) Uani 0.343(9) 1 d G U P A 1
H12J H 0.359521 0.870564 0.822839 0.131 Uiso 0.343(9) 1 calc R U P A 1
H12K H 0.327171 0.803666 0.791514 0.131 Uiso 0.343(9) 1 calc R U P A 1
H12L H 0.337165 0.902744 0.777185 0.131 Uiso 0.343(9) 1 calc R U P A 1
C124 C 0.3765(5) 0.6460(8) 0.7876(4) 0.086(7) Uani 0.343(9) 1 d G U P A 1
H12M H 0.380925 0.640853 0.817237 0.130 Uiso 0.343(9) 1 calc R U P A 1
H12N H 0.387524 0.591147 0.776937 0.130 Uiso 0.343(9) 1 calc R U P A 1
H12O H 0.343824 0.654265 0.774947 0.130 Uiso 0.343(9) 1 calc R U P A 1
Rh4' Rh 0.39531(12) 0.7734(3) 0.71871(14) 0.0678(10) Uani 0.657(9) 1 d . . P A 2
C215 C 0.46316(16) 0.7319(4) 0.75516(15) 0.068(3) Uani 0.657(9) 1 d G U P A 2
C216 C 0.45926(16) 0.8271(4) 0.75676(18) 0.063(3) Uani 0.657(9) 1 d G U P A 2
C217 C 0.42120(19) 0.8476(4) 0.77356(19) 0.081(3) Uani 0.657(9) 1 d G U P A 2
C218 C 0.40157(18) 0.7650(5) 0.78234(17) 0.070(3) Uani 0.657(9) 1 d G U P A 2
C219 C 0.42751(18) 0.6935(4) 0.77096(16) 0.077(3) Uani 0.657(9) 1 d G U P A 2
C220 C 0.4989(2) 0.6805(5) 0.7394(2) 0.089(4) Uani 0.657(9) 1 d G U P A 2
H22A H 0.488847 0.618083 0.733862 0.133 Uiso 0.657(9) 1 calc R U P A 2
H22B H 0.528129 0.681548 0.759945 0.133 Uiso 0.657(9) 1 calc R U P A 2
H22C H 0.502945 0.708577 0.714201 0.133 Uiso 0.657(9) 1 calc R U P A 2
C221 C 0.4902(3) 0.8948(5) 0.7430(3) 0.091(4) Uani 0.657(9) 1 d G U P A 2
H22D H 0.473267 0.950966 0.735244 0.137 Uiso 0.657(9) 1 calc R U P A 2
H22E H 0.500201 0.870673 0.719529 0.137 Uiso 0.657(9) 1 calc R U P A 2
H22F H 0.517006 0.906443 0.765392 0.137 Uiso 0.657(9) 1 calc R U P A 2
C222 C 0.4045(3) 0.9408(6) 0.7808(3) 0.133(7) Uani 0.657(9) 1 d G U P A 2
H22G H 0.424090 0.985874 0.772119 0.199 Uiso 0.657(9) 1 calc R U P A 2
H22H H 0.372799 0.948365 0.765106 0.199 Uiso 0.657(9) 1 calc R U P A 2
H22I H 0.405910 0.948598 0.809928 0.199 Uiso 0.657(9) 1 calc R U P A 2
C223 C 0.3604(3) 0.7550(7) 0.8006(3) 0.137(7) Uani 0.657(9) 1 d G U P A 2
H22J H 0.369716 0.725307 0.827168 0.205 Uiso 0.657(9) 1 calc R U P A 2
H22K H 0.336925 0.718671 0.782319 0.205 Uiso 0.657(9) 1 calc R U P A 2
H22L H 0.347815 0.814598 0.803988 0.205 Uiso 0.657(9) 1 calc R U P A 2
C224 C 0.4187(3) 0.5941(5) 0.7750(3) 0.110(5) Uani 0.657(9) 1 d G U P A 2
H22M H 0.443198 0.559448 0.767361 0.165 Uiso 0.657(9) 1 calc R U P A 2
H22N H 0.389120 0.578116 0.756868 0.165 Uiso 0.657(9) 1 calc R U P A 2
H22O H 0.418120 0.580475 0.803249 0.165 Uiso 0.657(9) 1 calc R U P A 2
C125 C 0.0322(7) 0.8694(16) 0.7701(8) 0.078(6) Uani 0.38(3) 1 d D U P B 1
F1 F 0.0564(10) 0.892(3) 0.8060(8) 0.148(12) Uani 0.38(3) 1 d D U P B 1
F2 F -0.0046(6) 0.8239(17) 0.7684(8) 0.113(8) Uani 0.38(3) 1 d D U P B 1
F3 F 0.0083(11) 0.943(2) 0.7571(12) 0.182(12) Uani 0.38(3) 1 d D U P B 1
C225 C 0.0456(8) 0.8534(12) 0.7800(8) 0.110(6) Uani 0.62(3) 1 d D U P B 2
F1' F 0.0714(9) 0.8311(16) 0.8161(6) 0.207(10) Uani 0.62(3) 1 d D U P B 2
F2' F 0.0138(9) 0.7975(14) 0.7833(8) 0.178(9) Uani 0.62(3) 1 d D U P B 2
F3' F 0.0364(7) 0.9390(9) 0.7841(7) 0.120(7) Uani 0.62(3) 1 d D U P B 2
S3 S 0.90349(12) 0.0137(4) 0.80700(13) 0.0853(16) Uani 0.691(13) 1 d D U P C 1
O15 O 0.8626(3) -0.0340(8) 0.8053(4) 0.111(4) Uani 0.691(13) 1 d . U P C 1
O16 O 0.9036(6) 0.1048(8) 0.8242(5) 0.129(5) Uani 0.691(13) 1 d D U P C 1
O17 O 0.9219(4) 0.0035(11) 0.7710(3) 0.120(4) Uani 0.691(13) 1 d . U P C 1
S3' S 0.9175(5) 0.0658(13) 0.8180(4) 0.118(4) Uani 0.309(13) 1 d D U P C 2
O15' O 0.8721(8) 0.029(3) 0.8021(9) 0.139(9) Uani 0.309(13) 1 d D U P C 2
O16' O 0.9262(13) 0.132(2) 0.8496(10) 0.164(13) Uani 0.309(13) 1 d D U P C 2
O17' O 0.9372(10) 0.081(2) 0.7832(7) 0.130(10) Uani 0.309(13) 1 d D U P C 2
O1 O 0.57315(14) 0.3302(3) 0.54647(12) 0.0634(10) Uani 1 1 d . . . . .
O2 O 0.59541(18) 0.0902(5) 0.6325(2) 0.130(3) Uani 1 1 d . . . . .
O3 O 0.25744(16) 0.2351(4) 0.56961(17) 0.0903(16) Uani 1 1 d . . . . .
O4 O 0.25892(15) 0.5351(4) 0.54509(14) 0.0757(12) Uani 1 1 d . . . . .
O5 O 0.31619(14) 0.7339(3) 0.49805(14) 0.0697(11) Uani 1 1 d . . . . .
O6 O 0.17670(12) 0.6225(3) 0.43193(12) 0.0651(11) Uani 1 1 d . . . . .
O7 O 0.51804(14) 0.4617(4) 0.45355(14) 0.0780(13) Uani 1 1 d . . . . .
O8 O 0.50319(19) 0.1614(5) 0.4720(2) 0.113(2) Uani 1 1 d . . . . .
O9 O 0.0748(3) 0.7358(7) 0.7453(3) 0.171(3) Uani 1 1 d . . . . .
O10 O 0.0354(3) 0.8507(6) 0.7023(2) 0.144(3) Uani 1 1 d . . . . .
O11 O 0.1028(3) 0.8893(8) 0.7438(3) 0.238(6) Uani 1 1 d . U . . .
O12 O 0.1077(3) 0.3864(5) 0.5878(3) 0.143(3) Uani 1 1 d . . . . .
O13 O 0.12977(18) 0.5389(4) 0.5822(2) 0.116(2) Uani 1 1 d . . . . .
O14 O 0.0818(3) 0.5009(6) 0.6284(2) 0.143(3) Uani 1 1 d . . . . .
S1 S 0.06711(6) 0.83008(19) 0.73848(8) 0.1007(8) Uani 1 1 d . . . . .
S2 S 0.09733(7) 0.47841(18) 0.59344(6) 0.0942(6) Uani 1 1 d . . . . .
F4 F 0.05265(19) 0.4803(6) 0.51851(16) 0.167(3) Uani 1 1 d . U . . .
F5 F 0.0115(2) 0.4491(7) 0.5590(2) 0.190(4) Uani 1 1 d . U . . .
F6 F 0.0339(2) 0.5847(7) 0.5551(2) 0.173(3) Uani 1 1 d . U . . .
F7 F 0.98833(15) -0.0094(5) 0.85139(17) 0.135(2) Uani 1 1 d . . . . .
F8 F 0.9338(2) -0.0464(4) 0.87890(16) 0.1272(18) Uani 1 1 d . . . . .
F9 F 0.9486(3) -0.1218(6) 0.8301(3) 0.178(3) Uani 1 1 d . . . . .
C1 C 0.82479(15) 0.5515(4) 0.66798(15) 0.0431(11) Uani 1 1 d . . . . .
C2 C 0.85879(15) 0.4873(4) 0.66473(15) 0.0444(12) Uani 1 1 d . . . . .
C3 C 0.89253(15) 0.3621(4) 0.66379(15) 0.0430(11) Uani 1 1 d . . . . .
C4 C 0.90620(18) 0.2724(4) 0.66465(17) 0.0525(13) Uani 1 1 d . . . . .
H4 H 0.888602 0.225701 0.672741 0.063 Uiso 1 1 calc R U . . .
C5 C 0.94672(19) 0.2544(4) 0.65314(18) 0.0592(15) Uani 1 1 d . . . . .
H5 H 0.957416 0.194121 0.654047 0.071 Uiso 1 1 calc R U . . .
C6 C 0.9724(2) 0.3224(5) 0.64020(19) 0.0637(16) Uani 1 1 d . . . . .
H6 H 0.999970 0.307185 0.632518 0.076 Uiso 1 1 calc R U . . .
C7 C 0.95856(16) 0.4104(4) 0.63842(17) 0.0540(14) Uani 1 1 d . . . . .
H7 H 0.975726 0.456232 0.629188 0.065 Uiso 1 1 calc R U . . .
C8 C 0.91827(16) 0.4305(4) 0.65066(15) 0.0459(12) Uani 1 1 d . . . . .
C9 C 0.78593(16) 0.6723(4) 0.65865(15) 0.0447(11) Uani 1 1 d . . . . .
C10 C 0.76692(17) 0.7572(4) 0.64824(16) 0.0512(13) Uani 1 1 d . . . . .
H10 H 0.783882 0.803482 0.639082 0.061 Uiso 1 1 calc R U . . .
C11 C 0.7227(2) 0.7713(4) 0.65172(17) 0.0549(14) Uani 1 1 d . . . . .
H11 H 0.708997 0.828598 0.644908 0.066 Uiso 1 1 calc R U . . .
C12 C 0.69778(18) 0.7044(4) 0.66486(17) 0.0554(14) Uani 1 1 d . . . . .
H12 H 0.667196 0.717002 0.666450 0.067 Uiso 1 1 calc R U . . .
C13 C 0.71543(17) 0.6202(4) 0.67575(16) 0.0480(12) Uani 1 1 d . . . . .
H13 H 0.697763 0.575067 0.684845 0.058 Uiso 1 1 calc R U . . .
C14 C 0.76044(16) 0.6037(4) 0.67289(15) 0.0440(11) Uani 1 1 d . . . . .
C15 C 0.75770(17) 0.2625(4) 0.63527(16) 0.0499(13) Uani 1 1 d . . . . .
H15 H 0.788145 0.240176 0.639526 0.060 Uiso 1 1 calc R U . . .
C16 C 0.72240(18) 0.2132(4) 0.61184(17) 0.0548(14) Uani 1 1 d . . . . .
H16 H 0.728517 0.157580 0.600283 0.066 Uiso 1 1 calc R U . . .
C17 C 0.67760(17) 0.2451(4) 0.60513(17) 0.0549(14) Uani 1 1 d . . . . .
C18 C 0.67096(17) 0.3270(4) 0.62116(17) 0.0547(14) Uani 1 1 d . . . . .
H18 H 0.640950 0.351751 0.616345 0.066 Uiso 1 1 calc R U . . .
C19 C 0.70756(16) 0.3737(4) 0.64424(16) 0.0496(13) Uani 1 1 d . . . . .
H19 H 0.702355 0.430880 0.654894 0.060 Uiso 1 1 calc R U . . .
C20 C 0.63914(19) 0.1901(5) 0.5791(2) 0.0679(17) Uani 1 1 d . . . . .
H20A H 0.637067 0.203693 0.550013 0.082 Uiso 1 1 calc R U . . .
H20B H 0.646577 0.125415 0.583490 0.082 Uiso 1 1 calc R U . . .
C21 C 0.56444(19) 0.2742(5) 0.56929(19) 0.0627(16) Uani 1 1 d . . . . .
C22 C 0.52189(19) 0.2620(5) 0.5844(2) 0.0690(18) Uani 1 1 d . . . . .
C23 C 0.48161(19) 0.3092(5) 0.5753(2) 0.0688(17) Uani 1 1 d . . . . .
H23 H 0.477726 0.359563 0.557503 0.083 Uiso 1 1 calc R U . . .
C24 C 0.4466(2) 0.2812(6) 0.5929(2) 0.087(2) Uani 1 1 d . . . . .
C25 C 0.4537(2) 0.2077(7) 0.6190(3) 0.111(3) Uani 1 1 d . U . . .
H25 H 0.429661 0.189097 0.631026 0.133 Uiso 1 1 calc R U . . .
C26 C 0.4941(3) 0.1611(7) 0.6280(3) 0.128(4) Uani 1 1 d . U . . .
H26 H 0.498066 0.110910 0.645886 0.154 Uiso 1 1 calc R U . . .
C27 C 0.5288(2) 0.1886(7) 0.6105(3) 0.100(3) Uani 1 1 d . . . . .
C28 C 0.5756(2) 0.1530(6) 0.6136(3) 0.098(3) Uani 1 1 d . . . . .
C29 C 0.2727(2) 0.3090(6) 0.5660(2) 0.0723(19) Uani 1 1 d . . . . .
C30 C 0.3213(2) 0.3371(5) 0.57195(19) 0.0668(17) Uani 1 1 d . . . . .
C31 C 0.3610(2) 0.2867(6) 0.5814(2) 0.077(2) Uani 1 1 d . . . . .
H31 H 0.360036 0.223500 0.585384 0.093 Uiso 1 1 calc R U . . .
C32 C 0.4026(2) 0.3317(6) 0.5850(2) 0.077(2) Uani 1 1 d . . . . .
C33 C 0.4026(2) 0.4254(6) 0.57929(19) 0.0740(19) Uani 1 1 d . . . . .
H33 H 0.431154 0.455471 0.582266 0.089 Uiso 1 1 calc R U . . .
C34 C 0.3625(2) 0.4754(5) 0.56951(19) 0.0709(18) Uani 1 1 d . . . . .
H34 H 0.362885 0.538604 0.565307 0.085 Uiso 1 1 calc R U . . .
C35 C 0.32169(18) 0.4287(5) 0.56618(17) 0.0619(16) Uani 1 1 d . . . . .
C36 C 0.2740(2) 0.4613(5) 0.55414(17) 0.0619(15) Uani 1 1 d . . . . .
C37 C 0.19668(18) 0.3901(5) 0.54770(17) 0.0660(17) Uani 1 1 d . . . . .
H37A H 0.187438 0.448616 0.557235 0.079 Uiso 1 1 calc R U . . .
H37B H 0.185438 0.341848 0.563107 0.079 Uiso 1 1 calc R U . . .
C38 C 0.12405(17) 0.4308(4) 0.44100(18) 0.0546(14) Uani 1 1 d . . . . .
H38 H 0.101787 0.473090 0.427629 0.066 Uiso 1 1 calc R U . . .
C39 C 0.14293(17) 0.4415(4) 0.48200(17) 0.0581(14) Uani 1 1 d . . . . .
H39 H 0.134257 0.490985 0.496342 0.070 Uiso 1 1 calc R U . . .
C40 C 0.17486(17) 0.3792(4) 0.50225(17) 0.0573(15) Uani 1 1 d . . . . .
C41 C 0.1872(2) 0.3115(5) 0.47979(19) 0.0654(16) Uani 1 1 d . . . . .
H41 H 0.209637 0.268791 0.492440 0.078 Uiso 1 1 calc R U . . .
C42 C 0.16716(19) 0.3051(4) 0.43897(18) 0.0595(14) Uani 1 1 d . . . . .
H42 H 0.176076 0.256903 0.424027 0.071 Uiso 1 1 calc R U . . .
C43 C 0.76803(18) 0.3117(4) 0.74430(16) 0.0518(13) Uani 1 1 d . . . . .
C44 C 0.8116(2) 0.2776(4) 0.74398(18) 0.0596(15) Uani 1 1 d . . . . .
C45 C 0.84410(19) 0.3449(6) 0.75967(17) 0.0678(18) Uani 1 1 d . . . . .
C46 C 0.8204(2) 0.4241(5) 0.76744(17) 0.0686(18) Uani 1 1 d . . . . .
C47 C 0.7710(2) 0.4009(4) 0.75771(16) 0.0551(14) Uani 1 1 d . . . . .
C48 C 0.7236(3) 0.2603(6) 0.7322(2) 0.091(2) Uani 1 1 d . . . . .
H48A H 0.718541 0.227132 0.755853 0.136 Uiso 1 1 calc R U . . .
H48B H 0.725221 0.217844 0.710354 0.136 Uiso 1 1 calc R U . . .
H48C H 0.698255 0.302413 0.722543 0.136 Uiso 1 1 calc R U . . .
C49 C 0.8214(3) 0.1835(5) 0.7321(3) 0.092(2) Uani 1 1 d . . . . .
H49A H 0.818832 0.141760 0.753904 0.138 Uiso 1 1 calc R U . . .
H49B H 0.852541 0.180726 0.727724 0.138 Uiso 1 1 calc R U . . .
H49C H 0.799245 0.166732 0.706848 0.138 Uiso 1 1 calc R U . . .
C50 C 0.8944(2) 0.3333(7) 0.7670(2) 0.106(3) Uani 1 1 d . . . . .
H50A H 0.909114 0.392494 0.768619 0.158 Uiso 1 1 calc R U . . .
H50B H 0.901548 0.298808 0.744583 0.158 Uiso 1 1 calc R U . . .
H50C H 0.905762 0.301014 0.792757 0.158 Uiso 1 1 calc R U . . .
C51 C 0.8407(4) 0.5102(7) 0.7844(3) 0.119(3) Uani 1 1 d . . . . .
H51A H 0.843356 0.511147 0.813897 0.178 Uiso 1 1 calc R U . . .
H51B H 0.821111 0.559901 0.771532 0.178 Uiso 1 1 calc R U . . .
H51C H 0.871287 0.516694 0.779011 0.178 Uiso 1 1 calc R U . . .
C52 C 0.7338(3) 0.4599(6) 0.7642(2) 0.103(3) Uani 1 1 d . . . . .
H52A H 0.704646 0.440970 0.746246 0.155 Uiso 1 1 calc R U . . .
H52B H 0.740340 0.522242 0.757948 0.155 Uiso 1 1 calc R U . . .
H52C H 0.731757 0.455728 0.792696 0.155 Uiso 1 1 calc R U . . .
C53 C 0.9127(2) 0.7957(4) 0.6473(2) 0.0686(18) Uani 1 1 d . . . . .
C54 C 0.9126(2) 0.7643(5) 0.6874(3) 0.081(2) Uani 1 1 d . . . . .
C55 C 0.9460(2) 0.6930(5) 0.6968(2) 0.0696(18) Uani 1 1 d . . . . .
C56 C 0.96701(18) 0.6871(5) 0.6628(2) 0.0709(18) Uani 1 1 d . . . . .
C57 C 0.9469(2) 0.7487(5) 0.6347(2) 0.0737(19) Uani 1 1 d . . . . .
C58 C 0.8862(3) 0.8714(6) 0.6241(4) 0.142(5) Uani 1 1 d . U . . .
H58A H 0.903208 0.927665 0.631378 0.214 Uiso 1 1 calc R U . . .
H58B H 0.856311 0.875931 0.630977 0.214 Uiso 1 1 calc R U . . .
H58C H 0.881684 0.860383 0.594814 0.214 Uiso 1 1 calc R U . . .
C59 C 0.8837(3) 0.7986(8) 0.7140(3) 0.132(4) Uani 1 1 d . U . . .
H59A H 0.900993 0.842894 0.733087 0.198 Uiso 1 1 calc R U . . .
H59B H 0.874696 0.748463 0.729353 0.198 Uiso 1 1 calc R U . . .
H59C H 0.856090 0.826972 0.697229 0.198 Uiso 1 1 calc R U . . .
C60 C 0.9584(4) 0.6363(7) 0.7350(3) 0.135(4) Uani 1 1 d . U . . .
H60A H 0.957692 0.572520 0.727531 0.203 Uiso 1 1 calc R U . . .
H60B H 0.936368 0.647309 0.751764 0.203 Uiso 1 1 calc R U . . .
H60C H 0.989340 0.652253 0.750596 0.203 Uiso 1 1 calc R U . . .
C61 C 1.0061(2) 0.6257(6) 0.6618(3) 0.114(3) Uani 1 1 d . U . . .
H61A H 1.008675 0.618277 0.633528 0.171 Uiso 1 1 calc R U . . .
H61B H 1.000760 0.566949 0.672995 0.171 Uiso 1 1 calc R U . . .
H61C H 1.034679 0.651504 0.678140 0.171 Uiso 1 1 calc R U . . .
C62 C 0.9602(3) 0.7647(8) 0.5945(3) 0.128(4) Uani 1 1 d . U . . .
H62A H 0.976109 0.822481 0.595511 0.192 Uiso 1 1 calc R U . . .
H62B H 0.932477 0.765539 0.572158 0.192 Uiso 1 1 calc R U . . .
H62C H 0.980509 0.716220 0.589817 0.192 Uiso 1 1 calc R U . . .
C63 C 0.29907(17) 0.7458(4) 0.68371(17) 0.0535(14) Uani 1 1 d . . . . .
C64 C 0.30346(18) 0.8397(4) 0.68318(17) 0.0545(14) Uani 1 1 d . . . . .
C65 C 0.2867(2) 0.9782(5) 0.66917(18) 0.0625(16) Uani 1 1 d . . . . .
C66 C 0.2666(3) 1.0606(5) 0.65651(19) 0.0696(17) Uani 1 1 d . . . . .
H66 H 0.234421 1.066533 0.646335 0.084 Uiso 1 1 calc R U . . .
C67 C 0.2960(3) 1.1346(5) 0.6594(2) 0.083(2) Uani 1 1 d . . . . .
H67 H 0.283210 1.192089 0.651324 0.100 Uiso 1 1 calc R U . . .
C68 C 0.3430(4) 1.1274(7) 0.6737(2) 0.096(3) Uani 1 1 d . . . . .
H68 H 0.361565 1.179568 0.675047 0.115 Uiso 1 1 calc R U . . .
C69 C 0.3633(3) 1.0455(6) 0.6860(2) 0.080(2) Uani 1 1 d . . . . .
H69 H 0.395630 1.040582 0.695589 0.097 Uiso 1 1 calc R U . . .
C70 C 0.3351(2) 0.9701(5) 0.68391(19) 0.0683(18) Uani 1 1 d . . . . .
C71 C 0.31822(17) 0.6083(4) 0.68347(16) 0.0506(13) Uani 1 1 d . . . . .
C72 C 0.3395(2) 0.5244(5) 0.68355(17) 0.0611(15) Uani 1 1 d . . . . .
H72 H 0.371852 0.518375 0.692317 0.073 Uiso 1 1 calc R U . . .
C73 C 0.3118(2) 0.4508(5) 0.67048(18) 0.0634(16) Uani 1 1 d . . . . .
H73 H 0.325473 0.393019 0.670738 0.076 Uiso 1 1 calc R U . . .
C74 C 0.2638(2) 0.4594(4) 0.65673(17) 0.0585(14) Uani 1 1 d . . . . .
H74 H 0.245878 0.407207 0.647823 0.070 Uiso 1 1 calc R U . . .
C75 C 0.24228(17) 0.5406(4) 0.65589(15) 0.0507(13) Uani 1 1 d . . . . .
H75 H 0.209882 0.545476 0.646730 0.061 Uiso 1 1 calc R U . . .
C76 C 0.26940(16) 0.6162(4) 0.66892(15) 0.0486(13) Uani 1 1 d . . . . .
C77 C 0.19951(19) 0.7269(4) 0.57789(16) 0.0528(13) Uani 1 1 d . . . . .
H77 H 0.192001 0.675980 0.592064 0.063 Uiso 1 1 calc R U . . .
C78 C 0.2034(2) 0.7160(4) 0.53819(17) 0.0553(13) Uani 1 1 d . . . . .
H78 H 0.198571 0.658698 0.525394 0.066 Uiso 1 1 calc R U . . .
C79 C 0.21426(18) 0.7894(4) 0.51742(17) 0.0524(13) Uani 1 1 d . . . . .
C80 C 0.2188(2) 0.8716(4) 0.53719(19) 0.0637(16) Uani 1 1 d . . . . .
H80 H 0.225226 0.924153 0.523525 0.076 Uiso 1 1 calc R U . . .
C81 C 0.2141(2) 0.8770(4) 0.57661(19) 0.0624(15) Uani 1 1 d . . . . .
H81 H 0.216835 0.934094 0.589639 0.075 Uiso 1 1 calc R U . . .
C82 C 0.2205(2) 0.7818(4) 0.47437(17) 0.0596(15) Uani 1 1 d . . . . .
H82A H 0.190221 0.787263 0.454931 0.072 Uiso 1 1 calc R U . . .
H82B H 0.239906 0.832296 0.469141 0.072 Uiso 1 1 calc R U . . .
C83 C 0.28813(19) 0.6809(4) 0.47957(18) 0.0567(14) Uani 1 1 d . . . . .
C84 C 0.29555(17) 0.5897(4) 0.46473(16) 0.0512(13) Uani 1 1 d . . . . .
C85 C 0.33449(17) 0.5390(4) 0.46915(16) 0.0531(14) Uani 1 1 d . . . . .
H85 H 0.363399 0.562980 0.482830 0.064 Uiso 1 1 calc R U . . .
C86 C 0.33149(17) 0.4523(4) 0.45353(16) 0.0503(13) Uani 1 1 d . . . . .
C87 C 0.28809(17) 0.4198(4) 0.43278(15) 0.0510(13) Uani 1 1 d . . . . .
H87 H 0.285752 0.360847 0.421591 0.061 Uiso 1 1 calc R U . . .
C88 C 0.24891(17) 0.4712(4) 0.42829(16) 0.0535(14) Uani 1 1 d . . . . .
H88 H 0.219912 0.448730 0.413958 0.064 Uiso 1 1 calc R U . . .
C89 C 0.25305(16) 0.5553(4) 0.44505(14) 0.0474(12) Uani 1 1 d . . . . .
C90 C 0.21754(19) 0.6246(4) 0.44578(16) 0.0559(14) Uani 1 1 d . . . . .
C91 C 0.4997(2) 0.3908(5) 0.45771(18) 0.0652(17) Uani 1 1 d . . . . .
C92 C 0.45168(18) 0.3739(5) 0.46052(17) 0.0570(15) Uani 1 1 d . . . . .
C93 C 0.41515(17) 0.4313(4) 0.45697(17) 0.0544(13) Uani 1 1 d . . . . .
H93 H 0.418617 0.494126 0.453380 0.065 Uiso 1 1 calc R U . . .
C94 C 0.37242(18) 0.3948(4) 0.45880(17) 0.0552(14) Uani 1 1 d . . . . .
C95 C 0.3695(2) 0.3042(5) 0.4658(2) 0.0742(19) Uani 1 1 d . . . . .
H95 H 0.340832 0.280445 0.468170 0.089 Uiso 1 1 calc R U . . .
C96 C 0.4060(2) 0.2461(5) 0.4696(3) 0.082(2) Uani 1 1 d . . . . .
H96 H 0.402979 0.183690 0.474466 0.098 Uiso 1 1 calc R U . . .
C97 C 0.4473(2) 0.2827(5) 0.4659(2) 0.0662(16) Uani 1 1 d . . . . .
C98 C 0.4919(2) 0.2380(6) 0.4667(2) 0.078(2) Uani 1 1 d . . . . .
C99 C 0.56850(19) 0.2924(6) 0.4598(2) 0.084(2) Uani 1 1 d . . . . .
H99A H 0.580055 0.240039 0.477395 0.101 Uiso 1 1 calc R U . . .
H99B H 0.586794 0.345569 0.471497 0.101 Uiso 1 1 calc R U . . .
C100 C 0.5683(4) 0.3088(7) 0.3483(3) 0.117(3) Uani 1 1 d . U . . .
H100 H 0.557137 0.350267 0.326772 0.140 Uiso 1 1 calc R U . . .
C101 C 0.5597(4) 0.3266(8) 0.3858(3) 0.119(3) Uani 1 1 d . U . . .
H101 H 0.541782 0.377807 0.388713 0.143 Uiso 1 1 calc R U . . .
C102 C 0.57528(18) 0.2752(5) 0.41779(18) 0.0662(17) Uani 1 1 d . U . . .
C103 C 0.6003(4) 0.2103(8) 0.4100(3) 0.136(3) Uani 1 1 d . U . . .
H103 H 0.615005 0.173152 0.432209 0.163 Uiso 1 1 calc R U . . .
C104 C 0.6076(4) 0.1904(8) 0.3721(3) 0.130(3) Uani 1 1 d . U . . .
H104 H 0.625461 0.139171 0.369106 0.156 Uiso 1 1 calc R U . . .
C105 C 0.1581(2) 0.7442(5) 0.6889(2) 0.0655(17) Uani 1 1 d . . . . .
C106 C 0.1867(2) 0.8036(4) 0.71694(17) 0.0571(14) Uani 1 1 d . . . . .
C107 C 0.17880(19) 0.8925(4) 0.70156(17) 0.0561(14) Uani 1 1 d . . . . .
C108 C 0.14710(19) 0.8893(4) 0.66254(19) 0.0598(15) Uani 1 1 d . . . . .
C109 C 0.13375(17) 0.7966(5) 0.65501(19) 0.0593(15) Uani 1 1 d . . . . .
C110 C 0.1532(3) 0.6460(5) 0.6957(3) 0.085(2) Uani 1 1 d . . . . .
H11A H 0.183506 0.619640 0.706831 0.128 Uiso 1 1 calc R U . . .
H11B H 0.138926 0.616827 0.669761 0.128 Uiso 1 1 calc R U . . .
H11C H 0.133822 0.637023 0.715071 0.128 Uiso 1 1 calc R U . . .
C111 C 0.2166(3) 0.7784(5) 0.7569(2) 0.0774(19) Uani 1 1 d . . . . .
H11D H 0.198395 0.776514 0.777519 0.116 Uiso 1 1 calc R U . . .
H11E H 0.241139 0.823083 0.764934 0.116 Uiso 1 1 calc R U . . .
H11F H 0.230091 0.719095 0.754860 0.116 Uiso 1 1 calc R U . . .
C112 C 0.1998(2) 0.9757(5) 0.7229(2) 0.0697(17) Uani 1 1 d . . . . .
H11G H 0.181912 0.995680 0.742022 0.104 Uiso 1 1 calc R U . . .
H11H H 0.200035 1.023095 0.702721 0.104 Uiso 1 1 calc R U . . .
H11I H 0.231401 0.962860 0.737824 0.104 Uiso 1 1 calc R U . . .
C113 C 0.1267(2) 0.9657(5) 0.6361(2) 0.0748(18) Uani 1 1 d . . . . .
H11J H 0.125995 0.951520 0.607621 0.112 Uiso 1 1 calc R U . . .
H11K H 0.145190 1.019898 0.644341 0.112 Uiso 1 1 calc R U . . .
H11L H 0.095321 0.976322 0.638957 0.112 Uiso 1 1 calc R U . . .
C114 C 0.0994(2) 0.7616(6) 0.6188(2) 0.088(2) Uani 1 1 d . . . . .
H11M H 0.068387 0.774425 0.621906 0.132 Uiso 1 1 calc R U . . .
H11N H 0.103337 0.696448 0.616678 0.132 Uiso 1 1 calc R U . . .
H11O H 0.104028 0.790900 0.594063 0.132 Uiso 1 1 calc R U . . .
C126 C 0.0470(3) 0.4961(9) 0.5539(3) 0.114(3) Uani 1 1 d . . . . .
C127 C 0.9466(3) -0.0378(8) 0.8437(3) 0.105(3) Uani 1 1 d D . . . .
S4 S 0.71599(15) 0.9620(3) 0.56882(15) 0.0898(19) Uani 0.500(8) 1 d D U P D 1
O18 O 0.7536(5) 0.9669(9) 0.6050(4) 0.103(4) Uani 0.500(8) 1 d . U P D 1
O19 O 0.6933(9) 1.0439(15) 0.5311(10) 0.188(10) Uani 0.500(8) 1 d . U P D 1
O20 O 0.6739(12) 0.935(2) 0.5768(10) 0.162(10) Uani 0.500(8) 1 d . U P D 1
C128 C 0.7328(7) 0.8887(11) 0.5356(5) 0.117(7) Uani 0.500(8) 1 d D U P D 1
F10 F 0.7435(4) 0.8095(7) 0.5547(3) 0.095(3) Uani 0.500(8) 1 d D U P D 1
F11 F 0.6987(5) 0.8693(8) 0.5022(3) 0.126(4) Uani 0.500(8) 1 d D U P D 1
F12 F 0.7741(11) 0.927(3) 0.5359(11) 0.271(15) Uani 0.500(8) 1 d D U P D 1
S4' S 0.7505(3) 0.9546(7) 0.5524(3) 0.158(4) Uani 0.500(8) 1 d D U P D 2
O18' O 0.7762(12) 0.956(3) 0.5926(6) 0.317(19) Uani 0.500(8) 1 d D U P D 2
O19' O 0.7205(7) 1.0402(10) 0.5455(5) 0.141(8) Uani 0.500(8) 1 d D U P D 2
O20' O 0.7670(8) 0.9282(17) 0.5177(7) 0.183(9) Uani 0.500(8) 1 d D U P D 2
C228 C 0.7001(8) 0.8877(15) 0.5356(9) 0.24(2) Uani 0.500(8) 1 d D U P D 2
F10' F 0.7203(9) 0.8087(15) 0.5370(10) 0.288(13) Uani 0.500(8) 1 d D U P D 2
F11' F 0.6741(12) 0.920(2) 0.5015(9) 0.336(15) Uani 0.500(8) 1 d D U P D 2
F12' F 0.6771(7) 0.8975(18) 0.5640(8) 0.162(8) Uani 0.500(8) 1 d D U P D 2
O21 O 0.9113(2) 0.0500(4) 0.6924(2) 0.122(2) Uani 1 1 d . . . . .
O22 O 0.9850(2) 0.9937(6) 0.6595(3) 0.150(3) Uani 1 1 d . . . . .
O23 O 0.8316(5) 0.0865(9) 0.6332(6) 0.127(5) Uani 0.691(13) 1 d . U P . .
O23' O 0.8146(11) 0.076(3) 0.6465(12) 0.128(12) Uani 0.309(13) 1 d . U P . .

loop_
_atom_site_aniso_label
_atom_site_aniso_U_11
_atom_site_aniso_U_22
_atom_site_aniso_U_33
_atom_site_aniso_U_23
_atom_site_aniso_U_13
_atom_site_aniso_U_12
Rh1 0.03128(17) 0.0539(3) 0.0414(2) 0.00435(17) 0.00747(14) -0.00260(15)
Rh2 0.03042(17) 0.0536(3) 0.0543(2) 0.00115(19) 0.00641(15) -0.00814(16)
Rh3 0.03760(19) 0.0626(3) 0.0482(2) -0.00239(19) 0.01623(16) -0.00314(17)
N1 0.0318(18) 0.054(3) 0.050(2) 0.001(2) 0.0097(17) -0.0005(18)
N2 0.0328(19) 0.053(3) 0.047(2) 0.001(2) 0.0079(17) 0.0020(18)
N3 0.0316(19) 0.058(3) 0.046(2) 0.001(2) 0.0083(16) -0.0034(18)
N4 0.0326(19) 0.050(3) 0.052(2) 0.000(2) 0.0074(17) -0.0038(18)
N5 0.0350(19) 0.057(3) 0.041(2) 0.007(2) 0.0063(16) 0.0018(18)
N6 0.039(2) 0.082(4) 0.081(4) 0.011(3) -0.002(2) -0.004(2)
N7 0.045(2) 0.086(4) 0.055(3) 0.005(3) 0.010(2) 0.005(3)
N8 0.0333(19) 0.059(3) 0.056(3) 0.006(2) 0.0125(18) -0.0057(19)
N9 0.0336(19) 0.061(3) 0.051(2) -0.001(2) 0.0083(17) -0.0029(19)
N10 0.047(2) 0.062(3) 0.058(3) -0.011(2) 0.017(2) -0.014(2)
N11 0.048(2) 0.081(4) 0.064(3) -0.019(3) 0.020(2) -0.021(2)
N12 0.034(2) 0.076(3) 0.060(3) -0.005(2) 0.0101(19) -0.006(2)
N13 0.044(2) 0.055(3) 0.056(3) -0.006(2) 0.018(2) -0.006(2)
N14 0.051(2) 0.067(3) 0.049(3) -0.007(2) 0.018(2) 0.000(2)
N15 0.039(2) 0.101(4) 0.059(3) -0.007(3) 0.013(2) 0.002(3)
N16 0.035(2) 0.104(4) 0.052(3) -0.001(3) 0.0056(19) 0.001(2)
Rh4 0.0379(17) 0.0621(16) 0.0447(17) -0.0016(12) 0.0110(11) 0.0001(12)
C115 0.052(8) 0.091(9) 0.057(8) 0.004(8) -0.005(7) -0.006(8)
C116 0.042(7) 0.095(8) 0.061(7) -0.010(7) -0.006(7) -0.015(7)
C117 0.039(7) 0.086(9) 0.063(8) -0.007(8) -0.008(7) -0.015(7)
C118 0.060(9) 0.056(10) 0.045(8) -0.002(7) 0.017(7) -0.007(8)
C119 0.053(8) 0.024(8) 0.049(8) -0.017(6) 0.008(6) -0.009(6)
C120 0.060(10) 0.114(15) 0.071(11) 0.006(11) 0.006(9) 0.015(10)
C121 0.030(8) 0.111(16) 0.074(11) -0.006(12) 0.003(7) -0.005(9)
C122 0.069(12) 0.070(13) 0.084(15) -0.016(11) -0.019(11) -0.019(11)
C123 0.073(11) 0.119(15) 0.078(12) -0.019(11) 0.035(9) -0.011(11)
C124 0.094(13) 0.084(13) 0.072(11) 0.012(10) 0.001(10) -0.012(11)
Rh4' 0.0389(10) 0.113(3) 0.0486(11) -0.0068(12) 0.0039(7) -0.0247(11)
C215 0.043(4) 0.098(6) 0.055(5) -0.006(5) -0.001(4) -0.004(5)
C216 0.031(4) 0.102(6) 0.051(5) -0.009(5) -0.001(4) -0.006(4)
C217 0.058(6) 0.116(7) 0.062(6) -0.019(6) -0.003(5) 0.008(6)
C218 0.067(5) 0.077(6) 0.065(5) -0.008(4) 0.013(4) 0.000(4)
C219 0.072(5) 0.081(5) 0.071(5) -0.001(4) 0.001(4) 0.001(4)
C220 0.058(5) 0.111(8) 0.090(7) -0.019(6) 0.001(5) 0.020(5)
C221 0.048(6) 0.122(11) 0.095(8) -0.022(8) -0.001(5) -0.019(7)
C222 0.108(11) 0.180(17) 0.110(11) -0.074(12) 0.024(9) 0.016(11)
C223 0.087(9) 0.25(2) 0.084(9) -0.009(11) 0.041(7) -0.001(11)
C224 0.091(9) 0.150(13) 0.082(8) 0.023(8) 0.007(7) -0.023(9)
C125 0.044(9) 0.094(13) 0.102(13) -0.002(10) 0.030(9) -0.010(9)
F1 0.136(19) 0.18(3) 0.14(2) -0.073(19) 0.057(14) -0.077(18)
F2 0.054(8) 0.135(16) 0.163(16) -0.073(14) 0.053(9) -0.031(8)
F3 0.136(18) 0.22(2) 0.21(2) 0.067(18) 0.094(17) 0.092(16)
C225 0.093(12) 0.113(11) 0.124(12) 0.001(10) 0.025(10) -0.012(10)
F1' 0.34(2) 0.165(15) 0.138(12) -0.025(11) 0.105(13) 0.011(15)
F2' 0.148(15) 0.153(13) 0.257(19) -0.003(12) 0.096(14) -0.077(12)
F3' 0.139(14) 0.086(9) 0.165(15) -0.035(8) 0.098(12) -0.018(7)
S3 0.0503(19) 0.126(4) 0.079(2) 0.000(2) 0.0141(14) 0.0106(19)
O15 0.044(4) 0.128(9) 0.160(8) -0.003(7) 0.020(4) -0.003(5)
O16 0.147(12) 0.088(8) 0.162(12) -0.001(8) 0.056(10) 0.024(8)
O17 0.112(7) 0.178(12) 0.076(6) 0.013(6) 0.035(5) 0.021(7)
S3' 0.089(7) 0.152(11) 0.105(7) -0.008(7) 0.007(5) 0.050(7)
O15' 0.067(13) 0.19(2) 0.152(16) 0.001(18) 0.009(12) 0.028(16)
O16' 0.17(2) 0.18(2) 0.154(19) -0.013(15) 0.050(15) 0.000(15)
O17' 0.16(2) 0.17(2) 0.091(14) 0.059(15) 0.081(14) 0.068(18)
O1 0.057(2) 0.078(3) 0.055(2) -0.001(2) 0.0142(18) 0.000(2)
O2 0.056(3) 0.148(6) 0.178(6) 0.088(5) 0.014(3) 0.023(3)
O3 0.055(3) 0.099(4) 0.113(4) 0.038(3) 0.011(2) -0.001(3)
O4 0.062(3) 0.089(4) 0.080(3) 0.002(3) 0.024(2) 0.008(2)
O5 0.061(2) 0.073(3) 0.076(3) -0.021(2) 0.017(2) -0.013(2)
O6 0.040(2) 0.089(3) 0.064(2) 0.000(2) 0.0086(17) 0.0032(19)
O7 0.051(2) 0.103(4) 0.083(3) -0.015(3) 0.024(2) -0.018(2)
O8 0.076(3) 0.108(5) 0.163(6) 0.023(4) 0.047(4) 0.029(3)
O9 0.158(7) 0.163(8) 0.188(8) -0.028(6) 0.036(6) 0.070(6)
O10 0.115(5) 0.188(8) 0.115(5) 0.024(5) -0.001(4) 0.000(5)
O11 0.116(5) 0.362(13) 0.283(11) -0.235(10) 0.142(7) -0.142(7)
O12 0.132(6) 0.099(5) 0.208(8) 0.004(5) 0.059(6) -0.002(4)
O13 0.060(3) 0.121(5) 0.165(6) -0.035(4) 0.018(3) -0.019(3)
O14 0.133(6) 0.210(8) 0.091(4) -0.019(5) 0.035(4) 0.036(5)
S1 0.0536(9) 0.136(2) 0.1151(17) -0.0544(15) 0.0250(10) -0.0069(11)
S2 0.0730(11) 0.1230(19) 0.0854(13) -0.0212(12) 0.0161(9) 0.0011(12)
F4 0.093(4) 0.326(10) 0.083(3) -0.043(5) 0.026(3) -0.025(5)
F5 0.097(4) 0.332(11) 0.153(5) -0.051(6) 0.054(4) -0.093(5)
F6 0.107(5) 0.261(9) 0.146(6) 0.013(6) 0.018(4) 0.054(6)
F7 0.058(3) 0.216(6) 0.120(4) -0.022(4) 0.000(2) -0.005(3)
F8 0.126(4) 0.172(5) 0.090(3) 0.014(3) 0.037(3) 0.014(4)
F9 0.143(6) 0.189(7) 0.199(7) -0.077(6) 0.034(5) 0.041(5)
C1 0.031(2) 0.048(3) 0.048(3) 0.002(2) 0.0055(19) -0.002(2)
C2 0.031(2) 0.053(3) 0.047(3) 0.001(2) 0.0065(19) -0.002(2)
C3 0.035(2) 0.049(3) 0.044(3) 0.002(2) 0.0077(19) 0.001(2)
C4 0.046(3) 0.058(4) 0.055(3) 0.003(3) 0.015(2) 0.005(3)
C5 0.049(3) 0.068(4) 0.063(4) -0.002(3) 0.018(3) 0.014(3)
C6 0.048(3) 0.083(5) 0.065(4) 0.001(3) 0.022(3) 0.011(3)
C7 0.034(2) 0.075(4) 0.055(3) 0.005(3) 0.014(2) 0.003(2)
C8 0.034(2) 0.055(3) 0.047(3) 0.001(2) 0.008(2) 0.001(2)
C9 0.041(2) 0.051(3) 0.042(3) -0.006(2) 0.009(2) 0.001(2)
C10 0.045(3) 0.054(3) 0.055(3) 0.000(3) 0.013(2) 0.004(2)
C11 0.061(3) 0.050(3) 0.056(3) 0.000(3) 0.018(3) 0.013(3)
C12 0.045(3) 0.070(4) 0.054(3) -0.004(3) 0.017(2) 0.009(3)
C13 0.042(2) 0.053(3) 0.052(3) -0.001(2) 0.017(2) 0.003(2)
C14 0.041(2) 0.051(3) 0.040(3) -0.005(2) 0.009(2) 0.000(2)
C15 0.039(2) 0.061(4) 0.049(3) 0.004(3) 0.009(2) 0.003(2)
C16 0.044(3) 0.066(4) 0.053(3) -0.004(3) 0.009(2) 0.002(3)
C17 0.040(3) 0.068(4) 0.051(3) 0.003(3) 0.000(2) 0.001(3)
C18 0.034(2) 0.073(4) 0.053(3) -0.002(3) 0.001(2) 0.004(2)
C19 0.038(2) 0.061(4) 0.049(3) 0.007(3) 0.008(2) 0.004(2)
C20 0.044(3) 0.079(5) 0.071(4) -0.006(3) -0.006(3) -0.002(3)
C21 0.046(3) 0.080(5) 0.056(3) 0.004(3) -0.001(3) -0.005(3)
C22 0.041(3) 0.090(5) 0.070(4) 0.021(4) 0.000(3) -0.004(3)
C23 0.044(3) 0.084(5) 0.073(4) 0.018(3) 0.002(3) -0.003(3)
C24 0.047(3) 0.120(6) 0.091(5) 0.053(5) 0.010(3) 0.006(4)
C25 0.052(4) 0.143(8) 0.143(7) 0.079(6) 0.032(4) 0.019(4)
C26 0.067(5) 0.153(8) 0.163(8) 0.102(7) 0.024(5) 0.023(5)
C27 0.048(3) 0.139(8) 0.112(6) 0.062(6) 0.015(4) 0.008(4)
C28 0.046(3) 0.109(6) 0.126(7) 0.050(6) -0.002(4) 0.007(4)
C29 0.046(3) 0.099(6) 0.070(4) 0.026(4) 0.008(3) 0.002(3)
C30 0.048(3) 0.090(5) 0.059(4) 0.024(3) 0.008(3) 0.002(3)
C31 0.049(3) 0.101(6) 0.083(5) 0.032(4) 0.016(3) 0.005(3)
C32 0.045(3) 0.113(6) 0.070(4) 0.036(4) 0.008(3) 0.001(3)
C33 0.053(3) 0.103(6) 0.062(4) 0.013(4) 0.005(3) -0.009(4)
C34 0.063(4) 0.088(5) 0.061(4) 0.015(3) 0.014(3) -0.005(3)
C35 0.042(3) 0.089(5) 0.053(3) 0.013(3) 0.006(2) 0.005(3)
C36 0.057(3) 0.081(5) 0.047(3) 0.004(3) 0.011(3) 0.003(3)
C37 0.039(3) 0.107(5) 0.050(3) 0.010(3) 0.006(2) 0.007(3)
C38 0.035(2) 0.066(4) 0.063(3) 0.006(3) 0.011(2) 0.005(2)
C39 0.042(3) 0.076(4) 0.055(3) 0.001(3) 0.007(2) 0.006(3)
C40 0.036(2) 0.081(4) 0.056(3) 0.012(3) 0.013(2) -0.004(3)
C41 0.055(3) 0.079(5) 0.059(4) 0.011(3) 0.007(3) 0.012(3)
C42 0.051(3) 0.067(4) 0.059(3) 0.007(3) 0.011(3) 0.004(3)
C43 0.050(3) 0.059(4) 0.046(3) 0.007(3) 0.011(2) -0.007(3)
C44 0.061(3) 0.068(4) 0.055(3) 0.018(3) 0.025(3) 0.016(3)
C45 0.046(3) 0.112(6) 0.045(3) 0.026(3) 0.010(2) 0.009(3)
C46 0.092(5) 0.070(4) 0.036(3) -0.002(3) 0.000(3) -0.027(4)
C47 0.060(3) 0.066(4) 0.043(3) 0.008(3) 0.019(2) 0.010(3)
C48 0.076(4) 0.130(7) 0.065(4) 0.012(4) 0.013(3) -0.047(5)
C49 0.123(7) 0.071(5) 0.093(5) 0.024(4) 0.046(5) 0.031(5)
C50 0.043(3) 0.187(10) 0.078(5) 0.034(5) -0.003(3) 0.003(4)
C51 0.159(9) 0.103(7) 0.081(6) -0.008(5) 0.005(6) -0.037(6)
C52 0.126(7) 0.117(7) 0.078(5) 0.028(5) 0.051(5) 0.071(6)
C53 0.046(3) 0.055(4) 0.097(5) 0.000(3) 0.000(3) -0.013(3)
C54 0.052(3) 0.080(5) 0.115(6) -0.056(5) 0.026(4) -0.031(3)
C55 0.057(3) 0.072(4) 0.067(4) -0.002(3) -0.011(3) -0.025(3)
C56 0.031(3) 0.078(5) 0.101(5) -0.016(4) 0.009(3) -0.013(3)
C57 0.048(3) 0.081(5) 0.088(5) 0.005(4) 0.009(3) -0.026(3)
C58 0.100(6) 0.054(5) 0.236(12) 0.029(6) -0.034(7) -0.016(5)
C59 0.082(5) 0.152(9) 0.171(10) -0.105(8) 0.049(6) -0.036(6)
C60 0.129(8) 0.143(9) 0.100(7) 0.036(6) -0.039(6) -0.057(7)
C61 0.033(3) 0.118(7) 0.184(9) -0.038(6) 0.015(4) -0.004(4)
C62 0.103(6) 0.176(10) 0.111(7) 0.000(7) 0.037(5) -0.082(7)
C63 0.036(2) 0.070(4) 0.056(3) -0.006(3) 0.013(2) -0.008(2)
C64 0.041(3) 0.068(4) 0.056(3) -0.013(3) 0.015(2) -0.013(3)
C65 0.074(4) 0.065(4) 0.053(3) -0.015(3) 0.025(3) -0.018(3)
C66 0.089(4) 0.062(4) 0.061(4) -0.003(3) 0.025(3) -0.016(4)
C67 0.124(7) 0.067(5) 0.065(4) -0.009(3) 0.036(4) -0.019(5)
C68 0.127(7) 0.093(7) 0.080(5) -0.016(5) 0.050(5) -0.055(6)
C69 0.078(4) 0.090(6) 0.081(5) -0.021(4) 0.034(4) -0.046(4)
C70 0.069(4) 0.085(5) 0.056(4) -0.016(3) 0.027(3) -0.027(4)
C71 0.037(2) 0.067(4) 0.048(3) 0.003(3) 0.009(2) 0.000(3)
C72 0.050(3) 0.082(5) 0.050(3) 0.009(3) 0.011(2) 0.009(3)
C73 0.072(4) 0.068(4) 0.054(3) 0.008(3) 0.022(3) 0.012(3)
C74 0.062(3) 0.060(4) 0.052(3) -0.004(3) 0.011(3) -0.004(3)
C75 0.042(3) 0.064(4) 0.043(3) 0.002(3) 0.006(2) -0.009(3)
C76 0.037(2) 0.067(4) 0.041(3) 0.000(2) 0.008(2) 0.002(2)
C77 0.059(3) 0.055(4) 0.048(3) -0.002(3) 0.019(2) -0.010(3)
C78 0.061(3) 0.052(4) 0.055(3) -0.001(3) 0.017(3) -0.001(3)
C79 0.045(3) 0.065(4) 0.049(3) 0.001(3) 0.015(2) 0.003(3)
C80 0.080(4) 0.056(4) 0.060(4) 0.000(3) 0.025(3) -0.011(3)
C81 0.080(4) 0.052(4) 0.061(4) 0.003(3) 0.029(3) -0.009(3)
C82 0.066(3) 0.067(4) 0.049(3) 0.002(3) 0.022(3) 0.011(3)
C83 0.053(3) 0.066(4) 0.055(3) -0.010(3) 0.021(3) -0.012(3)
C84 0.045(3) 0.066(4) 0.044(3) -0.006(3) 0.013(2) -0.015(2)
C85 0.035(2) 0.072(4) 0.051(3) -0.007(3) 0.008(2) -0.005(2)
C86 0.043(3) 0.063(4) 0.047(3) 0.001(3) 0.017(2) -0.003(2)
C87 0.049(3) 0.061(4) 0.044(3) -0.010(3) 0.015(2) -0.007(3)
C88 0.041(3) 0.073(4) 0.047(3) -0.006(3) 0.012(2) -0.009(3)
C89 0.038(2) 0.070(4) 0.036(2) -0.005(2) 0.0120(19) -0.002(2)
C90 0.053(3) 0.076(4) 0.041(3) 0.000(3) 0.016(2) -0.009(3)
C91 0.046(3) 0.098(5) 0.055(3) -0.008(3) 0.016(3) -0.012(3)
C92 0.040(3) 0.080(5) 0.051(3) -0.007(3) 0.011(2) -0.006(3)
C93 0.046(3) 0.063(4) 0.056(3) -0.007(3) 0.015(2) -0.008(3)
C94 0.047(3) 0.064(4) 0.058(3) -0.007(3) 0.020(2) -0.005(3)
C95 0.047(3) 0.075(5) 0.109(5) 0.011(4) 0.037(3) -0.002(3)
C96 0.061(4) 0.065(4) 0.128(6) 0.014(4) 0.038(4) 0.005(3)
C97 0.051(3) 0.077(5) 0.074(4) 0.006(3) 0.020(3) 0.006(3)
C98 0.055(4) 0.095(6) 0.086(5) 0.001(4) 0.020(3) 0.012(4)
C99 0.036(3) 0.156(7) 0.059(4) -0.021(4) 0.006(3) 0.005(4)
C100 0.134(7) 0.151(8) 0.074(5) 0.028(5) 0.042(5) 0.062(6)
C101 0.133(7) 0.159(8) 0.078(5) 0.017(5) 0.049(5) 0.061(6)
C102 0.035(2) 0.111(5) 0.053(3) -0.006(3) 0.009(2) 0.010(3)
C103 0.152(6) 0.168(7) 0.089(5) 0.018(5) 0.031(5) 0.069(6)
C104 0.148(6) 0.163(7) 0.087(5) 0.010(5) 0.045(5) 0.068(5)
C105 0.053(3) 0.070(4) 0.087(5) -0.001(4) 0.044(3) -0.004(3)
C106 0.061(3) 0.067(4) 0.051(3) 0.004(3) 0.027(3) 0.001(3)
C107 0.051(3) 0.071(4) 0.052(3) 0.000(3) 0.022(2) 0.000(3)
C108 0.046(3) 0.074(4) 0.066(4) 0.005(3) 0.027(3) 0.010(3)
C109 0.035(2) 0.082(5) 0.065(4) 0.000(3) 0.020(2) 0.001(3)
C110 0.075(4) 0.082(5) 0.116(6) 0.007(4) 0.059(4) -0.007(4)
C111 0.085(5) 0.089(5) 0.063(4) 0.012(4) 0.026(3) 0.012(4)
C112 0.073(4) 0.078(5) 0.062(4) -0.002(3) 0.024(3) 0.007(3)
C113 0.071(4) 0.080(5) 0.074(4) 0.011(4) 0.020(3) 0.022(4)
C114 0.043(3) 0.119(6) 0.100(6) -0.012(5) 0.011(3) -0.014(4)
C126 0.073(5) 0.182(11) 0.098(7) -0.040(7) 0.039(5) -0.019(6)
C127 0.070(5) 0.163(10) 0.083(6) -0.024(6) 0.018(4) 0.002(5)
S4 0.075(3) 0.065(3) 0.125(4) 0.008(2) 0.015(2) 0.0046(19)
O18 0.095(8) 0.088(8) 0.106(8) 0.004(6) -0.017(7) -0.014(6)
O19 0.19(2) 0.073(10) 0.32(3) 0.002(15) 0.097(18) 0.030(13)
O20 0.133(14) 0.19(2) 0.19(2) 0.002(16) 0.079(14) 0.034(14)
C128 0.132(15) 0.125(15) 0.102(13) 0.021(12) 0.041(11) -0.034(13)
F10 0.103(7) 0.099(7) 0.085(6) 0.022(5) 0.028(5) 0.049(5)
F11 0.192(12) 0.085(7) 0.084(7) 0.000(5) -0.003(7) 0.032(7)
F12 0.28(2) 0.27(2) 0.26(2) 0.016(16) 0.071(16) 0.026(16)
S4' 0.105(5) 0.206(9) 0.154(7) 0.050(6) 0.009(4) 0.031(5)
O18' 0.27(3) 0.34(3) 0.30(3) 0.02(2) -0.01(2) 0.00(2)
O19' 0.21(2) 0.061(9) 0.119(10) 0.019(7) -0.023(11) 0.003(12)
O20' 0.207(14) 0.186(14) 0.219(16) 0.041(12) 0.174(13) 0.030(11)
C228 0.27(3) 0.25(3) 0.23(3) -0.008(19) 0.08(2) 0.002(19)
F10' 0.24(2) 0.29(2) 0.34(2) 0.01(2) 0.069(19) 0.013(19)
F11' 0.33(3) 0.23(2) 0.40(3) 0.07(2) -0.01(2) 0.06(2)
F12' 0.081(9) 0.22(2) 0.188(17) -0.014(14) 0.043(9) -0.018(12)
O21 0.130(5) 0.106(5) 0.118(5) 0.003(4) 0.002(4) -0.006(4)
O22 0.097(5) 0.169(7) 0.168(7) -0.004(6) -0.001(4) -0.007(5)
O23 0.090(8) 0.069(6) 0.212(16) -0.021(8) 0.014(8) 0.001(6)
O23' 0.088(18) 0.15(2) 0.14(2) -0.003(17) 0.021(15) 0.046(17)

loop_
_atom_type_symbol
_atom_type_description
_atom_type_scat_dispersion_real
_atom_type_scat_dispersion_imag
_atom_type_scat_source
C C 0.0137 0.0067 'International Tables Vol C Tables 4.2.6.8 and 6.1.1.4'
H H 0.0000 0.0000 'International Tables Vol C Tables 4.2.6.8 and 6.1.1.4'
F F 0.0583 0.0400 'International Tables Vol C Tables 4.2.6.8 and 6.1.1.4'
N N 0.0241 0.0134 'International Tables Vol C Tables 4.2.6.8 and 6.1.1.4'
O O 0.0389 0.0241 'International Tables Vol C Tables 4.2.6.8 and 6.1.1.4'
Rh Rh -0.0161 2.8414 'International Tables Vol C Tables 4.2.6.8 and 6.1.1.4'
S S 0.2925 0.4295 'International Tables Vol C Tables 4.2.6.8 and 6.1.1.4'

loop_
_geom_angle_atom_site_label_1
_geom_angle_atom_site_label_2
_geom_angle_atom_site_label_3
_geom_angle
_geom_angle_site_symmetry_1
_geom_angle_site_symmetry_3
_geom_angle_publ_flag
N5 Rh1 C44 103.3(2) . . ?
N5 Rh1 C46 153.6(2) . . ?
C44 Rh1 C46 65.4(3) . . ?
N5 Rh1 C43 91.42(18) . . ?
C44 Rh1 C43 38.2(2) . . ?
C46 Rh1 C43 64.7(2) . . ?
N5 Rh1 C45 140.5(3) . . ?
C44 Rh1 C45 38.3(3) . . ?
C46 Rh1 C45 38.8(3) . . ?
C43 Rh1 C45 63.5(2) . . ?
N5 Rh1 C47 113.67(19) . . ?
C44 Rh1 C47 64.9(2) . . ?
C46 Rh1 C47 40.2(2) . . ?
C43 Rh1 C47 37.7(2) . . ?
C45 Rh1 C47 65.3(2) . . ?
N5 Rh1 N1 89.72(16) . . ?
C44 Rh1 N1 164.0(2) . . ?
C46 Rh1 N1 98.9(2) . . ?
C43 Rh1 N1 134.05(19) . . ?
C45 Rh1 N1 129.7(2) . . ?
C47 Rh1 N1 101.62(19) . . ?
N5 Rh1 N2 94.01(15) . . ?
C44 Rh1 N2 108.22(19) . . ?
C46 Rh1 N2 112.0(2) . . ?
C43 Rh1 N2 146.03(19) . . ?
C45 Rh1 N2 92.39(18) . . ?
C47 Rh1 N2 152.24(19) . . ?
N1 Rh1 N2 79.54(15) . . ?
N8 Rh2 C53 103.5(2) 3_666 . ?
N8 Rh2 C55 157.8(2) 3_666 . ?
C53 Rh2 C55 65.6(3) . . ?
N8 Rh2 C54 140.0(3) 3_666 . ?
C53 Rh2 C54 39.1(3) . . ?
C55 Rh2 C54 39.3(3) . . ?
N8 Rh2 C57 95.6(2) 3_666 . ?
C53 Rh2 C57 37.8(3) . . ?
C55 Rh2 C57 63.6(3) . . ?
C54 Rh2 C57 63.5(3) . . ?
N8 Rh2 C56 119.0(2) 3_666 . ?
C53 Rh2 C56 63.7(3) . . ?
C55 Rh2 C56 39.2(3) . . ?
C54 Rh2 C56 64.7(3) . . ?
C57 Rh2 C56 36.6(3) . . ?
N8 Rh2 N4 88.33(15) 3_666 . ?
C53 Rh2 N4 111.3(2) . . ?
C55 Rh2 N4 113.5(2) . . ?
C54 Rh2 N4 94.2(2) . . ?
C57 Rh2 N4 148.9(2) . . ?
C56 Rh2 N4 152.6(2) . . ?
N8 Rh2 N3 88.48(17) 3_666 . ?
C53 Rh2 N3 163.6(2) . . ?
C55 Rh2 N3 99.2(2) . . ?
C54 Rh2 N3 131.3(3) . . ?
C57 Rh2 N3 131.1(2) . . ?
C56 Rh2 N3 100.8(2) . . ?
N4 Rh2 N3 79.69(15) . . ?
C106 Rh3 N13 162.9(2) . . ?
C106 Rh3 C108 65.7(2) . . ?
N13 Rh3 C108 104.4(2) . . ?
C106 Rh3 C107 38.7(2) . . ?
N13 Rh3 C107 139.4(2) . . ?
C108 Rh3 C107 39.0(2) . . ?
C106 Rh3 C109 65.1(2) . . ?
N13 Rh3 C109 98.27(19) . . ?
C108 Rh3 C109 39.2(2) . . ?
C107 Rh3 C109 64.8(2) . . ?
C106 Rh3 N10 108.1(2) . . ?
N13 Rh3 N10 88.41(17) . . ?
C108 Rh3 N10 112.4(2) . . ?
C107 Rh3 N10 92.3(2) . . ?
C109 Rh3 N10 151.6(2) . . ?
C106 Rh3 C105 38.7(2) . . ?
N13 Rh3 C105 125.3(2) . . ?
C108 Rh3 C105 65.4(2) . . ?
C107 Rh3 C105 64.5(2) . . ?
C109 Rh3 C105 38.7(2) . . ?
N10 Rh3 C105 146.2(2) . . ?
C106 Rh3 N9 99.8(2) . . ?
N13 Rh3 N9 87.16(17) . . ?
C108 Rh3 N9 163.0(2) . . ?
C107 Rh3 N9 132.87(19) . . ?
C109 Rh3 N9 127.8(2) . . ?
N10 Rh3 N9 79.85(17) . . ?
C105 Rh3 N9 97.8(2) . . ?
C1 N1 C14 102.2(4) . . ?
C1 N1 Rh1 107.4(3) . . ?
C14 N1 Rh1 149.9(3) . . ?
C2 N2 C3 102.7(4) . . ?
C2 N2 Rh1 107.9(3) . . ?
C3 N2 Rh1 147.6(4) . . ?
C2 N3 C8 102.5(4) . . ?
C2 N3 Rh2 109.1(3) . . ?
C8 N3 Rh2 148.4(3) . . ?
C1 N4 C9 102.9(4) . . ?
C1 N4 Rh2 108.7(3) . . ?
C9 N4 Rh2 148.2(4) . . ?
C15 N5 C19 118.1(4) . . ?
C15 N5 Rh1 121.3(3) . . ?
C19 N5 Rh1 117.6(4) . . ?
C21 N6 C28 112.4(5) . . ?
C21 N6 C20 123.9(6) . . ?
C28 N6 C20 123.5(6) . . ?
C29 N7 C36 112.1(5) . . ?
C29 N7 C37 125.2(6) . . ?
C36 N7 C37 122.7(6) . . ?
C38 N8 C42 116.7(5) . . ?
C38 N8 Rh2 123.7(4) . 3_666 ?
C42 N8 Rh2 119.6(4) . 3_666 ?
C63 N9 C76 103.6(4) . . ?
C63 N9 Rh3 107.4(4) . . ?
C76 N9 Rh3 149.0(3) . . ?
C64 N10 C65 104.1(5) . . ?
C64 N10 Rh3 108.1(4) . . ?
C65 N10 Rh3 147.7(4) . . ?
C64 N11 C70 104.1(5) . . ?
C64 N11 Rh4 109.4(5) . . ?
C70 N11 Rh4 146.4(5) . . ?
C64 N11 Rh4' 106.3(4) . . ?
C70 N11 Rh4' 149.3(4) . . ?
C63 N12 C71 104.0(4) . . ?
C63 N12 Rh4' 109.2(4) . . ?
C71 N12 Rh4' 146.7(4) . . ?
C63 N12 Rh4 105.6(4) . . ?
C71 N12 Rh4 150.4(4) . . ?
C81 N13 C77 118.5(5) . . ?
C81 N13 Rh3 121.9(4) . . ?
C77 N13 Rh3 119.5(4) . . ?
C83 N14 C90 112.0(5) . . ?
C83 N14 C82 123.7(5) . . ?
C90 N14 C82 124.4(5) . . ?
C91 N15 C98 113.0(5) . . ?
C91 N15 C99 125.0(6) . . ?
C98 N15 C99 121.7(6) . . ?
C100 N16 C104 114.1(7) . . ?
C100 N16 Rh4 124.0(6) . 3_666 ?
C104 N16 Rh4 121.6(6) . 3_666 ?
C100 N16 Rh4' 119.5(5) . 3_666 ?
C104 N16 Rh4' 125.8(6) . 3_666 ?
Rh4 N16 Rh4' 4.9(4) 3_666 3_666 ?
N11 Rh4 N16 93.5(4) . 3_666 ?
N11 Rh4 C116 125.5(5) . . ?
N16 Rh4 C116 108.3(4) 3_666 . ?
N11 Rh4 C115 153.4(4) . . ?
N16 Rh4 C115 111.4(4) 3_666 . ?
C116 Rh4 C115 38.9(2) . . ?
N11 Rh4 C117 92.3(4) . . ?
N16 Rh4 C117 135.4(5) 3_666 . ?
C116 Rh4 C117 38.2(2) . . ?
C115 Rh4 C117 63.7(4) . . ?
N11 Rh4 C119 122.2(4) . . ?
N16 Rh4 C119 141.9(4) 3_666 . ?
C116 Rh4 C119 63.5(4) . . ?
C115 Rh4 C119 37.7(2) . . ?
C117 Rh4 C119 62.1(3) . . ?
N11 Rh4 N12 80.6(3) . . ?
N16 Rh4 N12 84.0(3) 3_666 . ?
C116 Rh4 N12 148.9(6) . . ?
C115 Rh4 N12 110.2(5) . . ?
C117 Rh4 N12 140.5(4) . . ?
C119 Rh4 N12 89.0(4) . . ?
N11 Rh4 C118 91.6(3) . . ?
N16 Rh4 C118 171.0(4) 3_666 . ?
C116 Rh4 C118 62.8(3) . . ?
C115 Rh4 C118 62.5(3) . . ?
C117 Rh4 C118 36.8(2) . . ?
C119 Rh4 C118 36.6(2) . . ?
N12 Rh4 C118 104.1(4) . . ?
C116 C115 C119 108.0 . . ?
C116 C115 C120 126.0 . . ?
C119 C115 C120 126.0 . . ?
C116 C115 Rh4 69.9(4) . . ?
C119 C115 Rh4 74.8(3) . . ?
C120 C115 Rh4 121.0(3) . . ?
C115 C116 C117 108.0 . . ?
C115 C116 C121 126.0 . . ?
C117 C116 C121 126.0 . . ?
C115 C116 Rh4 71.3(4) . . ?
C117 C116 Rh4 74.2(3) . . ?
C121 C116 Rh4 120.3(4) . . ?
C118 C117 C116 108.0 . . ?
C118 C117 C122 126.0 . . ?
C116 C117 C122 126.0 . . ?
C118 C117 Rh4 74.2(4) . . ?
C116 C117 Rh4 67.6(3) . . ?
C122 C117 Rh4 123.7(4) . . ?
C117 C118 C119 108.0 . . ?
C117 C118 C123 126.0 . . ?
C119 C118 C123 126.0 . . ?
C117 C118 Rh4 68.9(4) . . ?
C119 C118 Rh4 70.2(3) . . ?
C123 C118 Rh4 126.5(3) . . ?
C118 C119 C115 108.0 . . ?
C118 C119 C124 126.0 . . ?
C115 C119 C124 126.0 . . ?
C118 C119 Rh4 73.2(3) . . ?
C115 C119 Rh4 67.4(3) . . ?
C124 C119 Rh4 124.9(4) . . ?
C115 C120 H12A 109.5 . . ?
C115 C120 H12B 109.5 . . ?
H12A C120 H12B 109.5 . . ?
C115 C120 H12C 109.5 . . ?
H12A C120 H12C 109.5 . . ?
H12B C120 H12C 109.5 . . ?
C116 C121 H12D 109.5 . . ?
C116 C121 H12E 109.5 . . ?
H12D C121 H12E 109.5 . . ?
C116 C121 H12F 109.5 . . ?
H12D C121 H12F 109.5 . . ?
H12E C121 H12F 109.5 . . ?
C117 C122 H12G 109.5 . . ?
C117 C122 H12H 109.5 . . ?
H12G C122 H12H 109.5 . . ?
C117 C122 H12I 109.5 . . ?
H12G C122 H12I 109.5 . . ?
H12H C122 H12I 109.5 . . ?
C118 C123 H12J 109.5 . . ?
C118 C123 H12K 109.5 . . ?
H12J C123 H12K 109.5 . . ?
C118 C123 H12L 109.5 . . ?
H12J C123 H12L 109.5 . . ?
H12K C123 H12L 109.5 . . ?
C119 C124 H12M 109.5 . . ?
C119 C124 H12N 109.5 . . ?
H12M C124 H12N 109.5 . . ?
C119 C124 H12O 109.5 . . ?
H12M C124 H12O 109.5 . . ?
H12N C124 H12O 109.5 . . ?
C218 Rh4' C217 39.11(14) . . ?
C218 Rh4' C219 38.92(14) . . ?
C217 Rh4' C219 64.9(2) . . ?
N16 Rh4' C219 124.0(3) 3_666 . ?
C218 Rh4' N12 103.9(3) . . ?
C217 Rh4' N12 136.9(3) . . ?
N16 Rh4' N12 84.5(2) 3_666 . ?
C219 Rh4' N12 101.0(3) . . ?
C218 Rh4' C216 64.6(2) . . ?
C217 Rh4' C216 38.37(13) . . ?
N16 Rh4' C216 103.9(3) 3_666 . ?
C219 Rh4' C216 64.0(2) . . ?
N12 Rh4' C216 165.0(4) . . ?
C218 Rh4' C215 64.4(2) . . ?
C217 Rh4' C215 64.1(2) . . ?
N16 Rh4' C215 97.6(2) 3_666 . ?
C219 Rh4' C215 38.09(12) . . ?
N12 Rh4' C215 129.7(3) . . ?
C216 Rh4' C215 37.79(11) . . ?
C218 Rh4' N11 109.4(3) . . ?
C217 Rh4' N11 92.8(3) . . ?
N16 Rh4' N11 88.0(3) 3_666 . ?
C219 Rh4' N11 148.0(3) . . ?
N12 Rh4' N11 79.2(2) . . ?
C216 Rh4' N11 113.1(3) . . ?
C215 Rh4' N11 150.9(3) . . ?
C219 C215 C216 108.0 . . ?
C219 C215 C220 126.0 . . ?
C216 C215 C220 126.0 . . ?
C219 C215 Rh4' 69.2(2) . . ?
C216 C215 Rh4' 70.7(2) . . ?
C220 C215 Rh4' 125.7(2) . . ?
C215 C216 C217 108.0 . . ?
C215 C216 C221 126.0 . . ?
C217 C216 C221 126.0 . . ?
C215 C216 Rh4' 71.5(2) . . ?
C217 C216 Rh4' 68.7(2) . . ?
C221 C216 Rh4' 125.3(2) . . ?
C218 C217 C216 108.0 . . ?
C218 C217 C222 126.0 . . ?
C216 C217 C222 126.0 . . ?
C218 C217 Rh4' 69.6(2) . . ?
C216 C217 Rh4' 72.88(19) . . ?
C222 C217 Rh4' 123.2(2) . . ?
C217 C218 C219 108.0 . . ?
C217 C218 C223 126.0 . . ?
C219 C218 C223 126.0 . . ?
C217 C218 Rh4' 71.3(2) . . ?
C219 C218 Rh4' 72.1(2) . . ?
C223 C218 Rh4' 122.28(19) . . ?
C215 C219 C218 108.0 . . ?
C215 C219 C224 126.0 . . ?
C218 C219 C224 126.0 . . ?
C215 C219 Rh4' 72.74(19) . . ?
C218 C219 Rh4' 69.0(2) . . ?
C224 C219 Rh4' 123.9(2) . . ?
C215 C220 H22A 109.5 . . ?
C215 C220 H22B 109.5 . . ?
H22A C220 H22B 109.5 . . ?
C215 C220 H22C 109.5 . . ?
H22A C220 H22C 109.5 . . ?
H22B C220 H22C 109.5 . . ?
C216 C221 H22D 109.5 . . ?
C216 C221 H22E 109.5 . . ?
H22D C221 H22E 109.5 . . ?
C216 C221 H22F 109.5 . . ?
H22D C221 H22F 109.5 . . ?
H22E C221 H22F 109.5 . . ?
C217 C222 H22G 109.5 . . ?
C217 C222 H22H 109.5 . . ?
H22G C222 H22H 109.5 . . ?
C217 C222 H22I 109.5 . . ?
H22G C222 H22I 109.5 . . ?
H22H C222 H22I 109.5 . . ?
C218 C223 H22J 109.5 . . ?
C218 C223 H22K 109.5 . . ?
H22J C223 H22K 109.5 . . ?
C218 C223 H22L 109.5 . . ?
H22J C223 H22L 109.5 . . ?
H22K C223 H22L 109.5 . . ?
C219 C224 H22M 109.5 . . ?
C219 C224 H22N 109.5 . . ?
H22M C224 H22N 109.5 . . ?
C219 C224 H22O 109.5 . . ?
H22M C224 H22O 109.5 . . ?
H22N C224 H22O 109.5 . . ?
F2 C125 F1 118(2) . . ?
F2 C125 F3 91(2) . . ?
F1 C125 F3 103(3) . . ?
F2 C125 S1 115.3(18) . . ?
F1 C125 S1 111.7(18) . . ?
F3 C125 S1 115.3(19) . . ?
F2' C225 F3' 115.9(19) . . ?
F2' C225 F1' 92(2) . . ?
F3' C225 F1' 104(2) . . ?
F2' C225 S1 111.7(16) . . ?
F3' C225 S1 114.3(15) . . ?
F1' C225 S1 116.8(16) . . ?
O15 S3 O17 114.3(8) . . ?
O15 S3 O16 113.7(8) . . ?
O17 S3 O16 117.2(9) . . ?
O15 S3 C127 107.5(6) . . ?
O17 S3 C127 100.6(5) . . ?
O16 S3 C127 101.1(7) . . ?
O16' S3' O15' 122(2) . . ?
O16' S3' O17' 118(2) . . ?
O15' S3' O17' 106(2) . . ?
O16' S3' C127 103.5(16) . . ?
O15' S3' C127 98.9(17) . . ?
O17' S3' C127 105.3(11) . . ?
O11 S1 O10 109.0(7) . . ?
O11 S1 O9 121.3(7) . . ?
O10 S1 O9 114.1(6) . . ?
O11 S1 C225 101.4(7) . . ?
O10 S1 C225 111.1(9) . . ?
O9 S1 C225 98.3(8) . . ?
O11 S1 C125 105.5(7) . . ?
O10 S1 C125 94.3(9) . . ?
O9 S1 C125 108.9(9) . . ?
O14 S2 O12 117.7(5) . . ?
O14 S2 O13 116.8(5) . . ?
O12 S2 O13 112.5(4) . . ?
O14 S2 C126 101.7(4) . . ?
O12 S2 C126 102.4(6) . . ?
O13 S2 C126 102.5(5) . . ?
N4 C1 N1 118.2(4) . . ?
N4 C1 C2 120.9(4) . . ?
N1 C1 C2 120.6(5) . . ?
N2 C2 N3 118.6(5) . . ?
N2 C2 C1 120.9(4) . . ?
N3 C2 C1 120.4(5) . . ?
C4 C3 N2 130.8(5) . . ?
C4 C3 C8 121.1(5) . . ?
N2 C3 C8 108.0(4) . . ?
C5 C4 C3 116.8(5) . . ?
C5 C4 H4 121.6 . . ?
C3 C4 H4 121.6 . . ?
C4 C5 C6 122.1(6) . . ?
C4 C5 H5 118.9 . . ?
C6 C5 H5 118.9 . . ?
C7 C6 C5 121.2(5) . . ?
C7 C6 H6 119.4 . . ?
C5 C6 H6 119.4 . . ?
C6 C7 C8 117.8(5) . . ?
C6 C7 H7 121.1 . . ?
C8 C7 H7 121.1 . . ?
N3 C8 C7 130.9(5) . . ?
N3 C8 C3 108.1(4) . . ?
C7 C8 C3 121.0(5) . . ?
N4 C9 C10 131.1(5) . . ?
N4 C9 C14 108.1(4) . . ?
C10 C9 C14 120.8(5) . . ?
C11 C10 C9 117.5(5) . . ?
C11 C10 H10 121.3 . . ?
C9 C10 H10 121.3 . . ?
C10 C11 C12 121.7(5) . . ?
C10 C11 H11 119.2 . . ?
C12 C11 H11 119.2 . . ?
C13 C12 C11 122.6(5) . . ?
C13 C12 H12 118.7 . . ?
C11 C12 H12 118.7 . . ?
C12 C13 C14 117.3(5) . . ?
C12 C13 H13 121.4 . . ?
C14 C13 H13 121.4 . . ?
N1 C14 C13 131.1(5) . . ?
N1 C14 C9 108.6(4) . . ?
C13 C14 C9 120.2(5) . . ?
N5 C15 C16 122.3(5) . . ?
N5 C15 H15 118.9 . . ?
C16 C15 H15 118.9 . . ?
C15 C16 C17 119.6(6) . . ?
C15 C16 H16 120.2 . . ?
C17 C16 H16 120.2 . . ?
C18 C17 C16 117.7(5) . . ?
C18 C17 C20 123.3(5) . . ?
C16 C17 C20 118.9(6) . . ?
C17 C18 C19 120.2(5) . . ?
C17 C18 H18 119.9 . . ?
C19 C18 H18 119.9 . . ?
N5 C19 C18 121.9(5) . . ?
N5 C19 H19 119.0 . . ?
C18 C19 H19 119.0 . . ?
N6 C20 C17 113.2(5) . . ?
N6 C20 H20A 108.9 . . ?
C17 C20 H20A 108.9 . . ?
N6 C20 H20B 108.9 . . ?
C17 C20 H20B 108.9 . . ?
H20A C20 H20B 107.8 . . ?
O1 C21 N6 124.8(6) . . ?
O1 C21 C22 129.4(6) . . ?
N6 C21 C22 105.8(6) . . ?
C23 C22 C27 122.5(6) . . ?
C23 C22 C21 130.0(6) . . ?
C27 C22 C21 107.5(6) . . ?
C22 C23 C24 118.0(6) . . ?
C22 C23 H23 121.0 . . ?
C24 C23 H23 121.0 . . ?
C25 C24 C23 119.2(6) . . ?
C25 C24 C32 120.7(6) . . ?
C23 C24 C32 120.1(6) . . ?
C26 C25 C24 122.5(7) . . ?
C26 C25 H25 118.8 . . ?
C24 C25 H25 118.8 . . ?
C25 C26 C27 118.4(7) . . ?
C25 C26 H26 120.8 . . ?
C27 C26 H26 120.8 . . ?
C26 C27 C22 119.5(7) . . ?
C26 C27 C28 131.7(7) . . ?
C22 C27 C28 108.8(6) . . ?
O2 C28 N6 123.6(7) . . ?
O2 C28 C27 130.9(8) . . ?
N6 C28 C27 105.5(6) . . ?
O3 C29 N7 125.0(6) . . ?
O3 C29 C30 128.7(7) . . ?
N7 C29 C30 106.3(6) . . ?
C35 C30 C31 122.4(6) . . ?
C35 C30 C29 107.4(6) . . ?
C31 C30 C29 130.2(7) . . ?
C30 C31 C32 117.7(7) . . ?
C30 C31 H31 121.2 . . ?
C32 C31 H31 121.2 . . ?
C31 C32 C33 119.5(6) . . ?
C31 C32 C24 120.7(7) . . ?
C33 C32 C24 119.8(6) . . ?
C34 C33 C32 122.4(6) . . ?
C34 C33 H33 118.8 . . ?
C32 C33 H33 118.8 . . ?
C33 C34 C35 116.7(7) . . ?
C33 C34 H34 121.7 . . ?
C35 C34 H34 121.7 . . ?
C30 C35 C34 121.4(6) . . ?
C30 C35 C36 108.9(6) . . ?
C34 C35 C36 129.6(7) . . ?
O4 C36 N7 123.9(6) . . ?
O4 C36 C35 130.8(7) . . ?
N7 C36 C35 105.2(6) . . ?
N7 C37 C40 111.0(5) . . ?
N7 C37 H37A 109.4 . . ?
C40 C37 H37A 109.4 . . ?
N7 C37 H37B 109.4 . . ?
C40 C37 H37B 109.4 . . ?
H37A C37 H37B 108.0 . . ?
N8 C38 C39 123.1(5) . . ?
N8 C38 H38 118.5 . . ?
C39 C38 H38 118.5 . . ?
C38 C39 C40 119.3(6) . . ?
C38 C39 H39 120.4 . . ?
C40 C39 H39 120.4 . . ?
C41 C40 C39 117.7(5) . . ?
C41 C40 C37 121.9(5) . . ?
C39 C40 C37 120.3(6) . . ?
C40 C41 C42 119.9(6) . . ?
C40 C41 H41 120.0 . . ?
C42 C41 H41 120.0 . . ?
N8 C42 C41 123.3(6) . . ?
N8 C42 H42 118.3 . . ?
C41 C42 H42 118.3 . . ?
C47 C43 C44 110.9(5) . . ?
C47 C43 C48 123.7(6) . . ?
C44 C43 C48 125.4(6) . . ?
C47 C43 Rh1 71.4(3) . . ?
C44 C43 Rh1 70.2(3) . . ?
C48 C43 Rh1 125.8(4) . . ?
C43 C44 C45 107.6(6) . . ?
C43 C44 C49 125.4(6) . . ?
C45 C44 C49 126.8(6) . . ?
C43 C44 Rh1 71.6(3) . . ?
C45 C44 Rh1 71.7(3) . . ?
C49 C44 Rh1 125.8(4) . . ?
C44 C45 C46 108.9(5) . . ?
C44 C45 C50 124.5(7) . . ?
C46 C45 C50 126.6(8) . . ?
C44 C45 Rh1 70.0(3) . . ?
C46 C45 Rh1 69.9(3) . . ?
C50 C45 Rh1 126.6(4) . . ?
C45 C46 C51 127.4(8) . . ?
C45 C46 C47 106.4(5) . . ?
C51 C46 C47 126.1(8) . . ?
C45 C46 Rh1 71.2(3) . . ?
C51 C46 Rh1 126.1(5) . . ?
C47 C46 Rh1 70.6(3) . . ?
C43 C47 C52 128.2(7) . . ?
C43 C47 C46 106.1(5) . . ?
C52 C47 C46 125.5(7) . . ?
C43 C47 Rh1 70.9(3) . . ?
C52 C47 Rh1 127.8(4) . . ?
C46 C47 Rh1 69.2(3) . . ?
C43 C48 H48A 109.5 . . ?
C43 C48 H48B 109.5 . . ?
H48A C48 H48B 109.5 . . ?
C43 C48 H48C 109.5 . . ?
H48A C48 H48C 109.5 . . ?
H48B C48 H48C 109.5 . . ?
C44 C49 H49A 109.5 . . ?
C44 C49 H49B 109.5 . . ?
H49A C49 H49B 109.5 . . ?
C44 C49 H49C 109.5 . . ?
H49A C49 H49C 109.5 . . ?
H49B C49 H49C 109.5 . . ?
C45 C50 H50A 109.5 . . ?
C45 C50 H50B 109.5 . . ?
H50A C50 H50B 109.5 . . ?
C45 C50 H50C 109.5 . . ?
H50A C50 H50C 109.5 . . ?
H50B C50 H50C 109.5 . . ?
C46 C51 H51A 109.5 . . ?
C46 C51 H51B 109.5 . . ?
H51A C51 H51B 109.5 . . ?
C46 C51 H51C 109.5 . . ?
H51A C51 H51C 109.5 . . ?
H51B C51 H51C 109.5 . . ?
C47 C52 H52A 109.5 . . ?
C47 C52 H52B 109.5 . . ?
H52A C52 H52B 109.5 . . ?
C47 C52 H52C 109.5 . . ?
H52A C52 H52C 109.5 . . ?
H52B C52 H52C 109.5 . . ?
C57 C53 C54 107.0(6) . . ?
C57 C53 C58 124.1(9) . . ?
C54 C53 C58 128.5(8) . . ?
C57 C53 Rh2 72.1(4) . . ?
C54 C53 Rh2 71.2(4) . . ?
C58 C53 Rh2 127.4(5) . . ?
C53 C54 C55 107.0(6) . . ?
C53 C54 C59 126.5(9) . . ?
C55 C54 C59 126.5(9) . . ?
C53 C54 Rh2 69.8(4) . . ?
C55 C54 Rh2 69.7(3) . . ?
C59 C54 Rh2 125.5(5) . . ?
C56 C55 C54 106.3(6) . . ?
C56 C55 C60 125.4(8) . . ?
C54 C55 C60 128.2(8) . . ?
C56 C55 Rh2 71.5(3) . . ?
C54 C55 Rh2 71.0(3) . . ?
C60 C55 Rh2 123.9(5) . . ?
C57 C56 C55 108.1(6) . . ?
C57 C56 C61 128.3(8) . . ?
C55 C56 C61 123.5(8) . . ?
C57 C56 Rh2 71.6(3) . . ?
C55 C56 Rh2 69.3(3) . . ?
C61 C56 Rh2 127.3(5) . . ?
C56 C57 C53 111.4(7) . . ?
C56 C57 C62 124.2(8) . . ?
C53 C57 C62 124.4(8) . . ?
C56 C57 Rh2 71.9(4) . . ?
C53 C57 Rh2 70.1(4) . . ?
C62 C57 Rh2 125.5(5) . . ?
C53 C58 H58A 109.5 . . ?
C53 C58 H58B 109.5 . . ?
H58A C58 H58B 109.5 . . ?
C53 C58 H58C 109.5 . . ?
H58A C58 H58C 109.5 . . ?
H58B C58 H58C 109.5 . . ?
C54 C59 H59A 109.5 . . ?
C54 C59 H59B 109.5 . . ?
H59A C59 H59B 109.5 . . ?
C54 C59 H59C 109.5 . . ?
H59A C59 H59C 109.5 . . ?
H59B C59 H59C 109.5 . . ?
C55 C60 H60A 109.5 . . ?
C55 C60 H60B 109.5 . . ?
H60A C60 H60B 109.5 . . ?
C55 C60 H60C 109.5 . . ?
H60A C60 H60C 109.5 . . ?
H60B C60 H60C 109.5 . . ?
C56 C61 H61A 109.5 . . ?
C56 C61 H61B 109.5 . . ?
H61A C61 H61B 109.5 . . ?
C56 C61 H61C 109.5 . . ?
H61A C61 H61C 109.5 . . ?
H61B C61 H61C 109.5 . . ?
C57 C62 H62A 109.5 . . ?
C57 C62 H62B 109.5 . . ?
H62A C62 H62B 109.5 . . ?
C57 C62 H62C 109.5 . . ?
H62A C62 H62C 109.5 . . ?
H62B C62 H62C 109.5 . . ?
N12 C63 N9 117.3(5) . . ?
N12 C63 C64 121.2(5) . . ?
N9 C63 C64 121.0(5) . . ?
N10 C64 N11 116.4(6) . . ?
N10 C64 C63 121.7(5) . . ?
N11 C64 C63 121.5(5) . . ?
C66 C65 N10 131.1(6) . . ?
C66 C65 C70 121.0(6) . . ?
N10 C65 C70 107.9(6) . . ?
C65 C66 C67 116.9(7) . . ?
C65 C66 H66 121.6 . . ?
C67 C66 H66 121.6 . . ?
C68 C67 C66 122.5(8) . . ?
C68 C67 H67 118.7 . . ?
C66 C67 H67 118.7 . . ?
C67 C68 C69 121.0(7) . . ?
C67 C68 H68 119.5 . . ?
C69 C68 H68 119.5 . . ?
C68 C69 C70 118.3(8) . . ?
C68 C69 H69 120.8 . . ?
C70 C69 H69 120.8 . . ?
N11 C70 C69 132.2(7) . . ?
N11 C70 C65 107.5(5) . . ?
C69 C70 C65 120.3(8) . . ?
N12 C71 C72 132.1(5) . . ?
N12 C71 C76 107.8(5) . . ?
C72 C71 C76 120.0(5) . . ?
C73 C72 C71 117.8(5) . . ?
C73 C72 H72 121.1 . . ?
C71 C72 H72 121.1 . . ?
C72 C73 C74 121.5(6) . . ?
C72 C73 H73 119.3 . . ?
C74 C73 H73 119.3 . . ?
C75 C74 C73 121.8(6) . . ?
C75 C74 H74 119.1 . . ?
C73 C74 H74 119.1 . . ?
C74 C75 C76 117.9(5) . . ?
C74 C75 H75 121.0 . . ?
C76 C75 H75 121.0 . . ?
N9 C76 C75 131.7(5) . . ?
N9 C76 C71 107.4(5) . . ?
C75 C76 C71 120.9(5) . . ?
N13 C77 C78 122.7(5) . . ?
N13 C77 H77 118.6 . . ?
C78 C77 H77 118.6 . . ?
C79 C78 C77 119.0(6) . . ?
C79 C78 H78 120.5 . . ?
C77 C78 H78 120.5 . . ?
C78 C79 C80 117.6(5) . . ?
C78 C79 C82 121.9(5) . . ?
C80 C79 C82 120.6(5) . . ?
C81 C80 C79 119.9(6) . . ?
C81 C80 H80 120.1 . . ?
C79 C80 H80 120.1 . . ?
N13 C81 C80 122.2(6) . . ?
N13 C81 H81 118.9 . . ?
C80 C81 H81 118.9 . . ?
N14 C82 C79 112.7(5) . . ?
N14 C82 H82A 109.1 . . ?
C79 C82 H82A 109.1 . . ?
N14 C82 H82B 109.1 . . ?
C79 C82 H82B 109.1 . . ?
H82A C82 H82B 107.8 . . ?
O5 C83 N14 124.5(6) . . ?
O5 C83 C84 128.9(5) . . ?
N14 C83 C84 106.6(5) . . ?
C85 C84 C89 120.8(5) . . ?
C85 C84 C83 131.4(5) . . ?
C89 C84 C83 107.7(5) . . ?
C84 C85 C86 119.6(5) . . ?
C84 C85 H85 120.2 . . ?
C86 C85 H85 120.2 . . ?
C85 C86 C87 118.5(5) . . ?
C85 C86 C94 121.1(5) . . ?
C87 C86 C94 120.4(5) . . ?
C88 C87 C86 121.8(5) . . ?
C88 C87 H87 119.1 . . ?
C86 C87 H87 119.1 . . ?
C89 C88 C87 118.0(5) . . ?
C89 C88 H88 121.0 . . ?
C87 C88 H88 121.0 . . ?
C88 C89 C84 121.2(5) . . ?
C88 C89 C90 130.3(5) . . ?
C84 C89 C90 108.5(5) . . ?
O6 C90 N14 124.8(6) . . ?
O6 C90 C89 130.0(6) . . ?
N14 C90 C89 105.2(5) . . ?
O7 C91 N15 125.2(6) . . ?
O7 C91 C92 128.8(7) . . ?
N15 C91 C92 106.0(6) . . ?
C93 C92 C97 121.6(5) . . ?
C93 C92 C91 130.9(6) . . ?
C97 C92 C91 107.4(6) . . ?
C92 C93 C94 118.2(6) . . ?
C92 C93 H93 120.9 . . ?
C94 C93 H93 120.9 . . ?
C95 C94 C93 118.8(5) . . ?
C95 C94 C86 120.3(5) . . ?
C93 C94 C86 120.9(5) . . ?
C94 C95 C96 123.3(6) . . ?
C94 C95 H95 118.3 . . ?
C96 C95 H95 118.3 . . ?
C95 C96 C97 116.9(6) . . ?
C95 C96 H96 121.5 . . ?
C97 C96 H96 121.5 . . ?
C92 C97 C96 121.0(6) . . ?
C92 C97 C98 109.1(6) . . ?
C96 C97 C98 130.0(7) . . ?
O8 C98 N15 125.0(7) . . ?
O8 C98 C97 130.6(7) . . ?
N15 C98 C97 104.4(7) . . ?
N15 C99 C102 112.7(5) . . ?
N15 C99 H99A 109.1 . . ?
C102 C99 H99A 109.1 . . ?
N15 C99 H99B 109.1 . . ?
C102 C99 H99B 109.1 . . ?
H99A C99 H99B 107.8 . . ?
N16 C100 C101 124.2(8) . . ?
N16 C100 H100 117.9 . . ?
C101 C100 H100 117.9 . . ?
C102 C101 C100 122.4(9) . . ?
C102 C101 H101 118.8 . . ?
C100 C101 H101 118.8 . . ?
C103 C102 C101 112.4(7) . . ?
C103 C102 C99 122.4(7) . . ?
C101 C102 C99 125.1(7) . . ?
C102 C103 C104 125.3(10) . . ?
C102 C103 H103 117.4 . . ?
C104 C103 H103 117.4 . . ?
N16 C104 C103 121.4(9) . . ?
N16 C104 H104 119.3 . . ?
C103 C104 H104 119.3 . . ?
C106 C105 C109 107.9(6) . . ?
C106 C105 C110 124.8(7) . . ?
C109 C105 C110 127.2(7) . . ?
C106 C105 Rh3 69.4(3) . . ?
C109 C105 Rh3 70.3(3) . . ?
C110 C105 Rh3 128.6(4) . . ?
C107 C106 C105 108.2(5) . . ?
C107 C106 C111 125.5(6) . . ?
C105 C106 C111 126.1(6) . . ?
C107 C106 Rh3 71.2(3) . . ?
C105 C106 Rh3 71.9(3) . . ?
C111 C106 Rh3 126.4(4) . . ?
C106 C107 C108 108.8(6) . . ?
C106 C107 C112 125.5(6) . . ?
C108 C107 C112 125.7(6) . . ?
C106 C107 Rh3 70.1(3) . . ?
C108 C107 Rh3 70.1(3) . . ?
C112 C107 Rh3 126.3(4) . . ?
C107 C108 C109 106.9(5) . . ?
C107 C108 C113 128.1(6) . . ?
C109 C108 C113 124.7(6) . . ?
C107 C108 Rh3 70.9(3) . . ?
C109 C108 Rh3 71.1(3) . . ?
C113 C108 Rh3 128.4(4) . . ?
C105 C109 C108 108.1(5) . . ?
C105 C109 C114 125.9(7) . . ?
C108 C109 C114 125.9(6) . . ?
C105 C109 Rh3 71.0(3) . . ?
C108 C109 Rh3 69.7(3) . . ?
C114 C109 Rh3 126.3(4) . . ?
C105 C110 H11A 109.5 . . ?
C105 C110 H11B 109.5 . . ?
H11A C110 H11B 109.5 . . ?
C105 C110 H11C 109.5 . . ?
H11A C110 H11C 109.5 . . ?
H11B C110 H11C 109.5 . . ?
C106 C111 H11D 109.5 . . ?
C106 C111 H11E 109.5 . . ?
H11D C111 H11E 109.5 . . ?
C106 C111 H11F 109.5 . . ?
H11D C111 H11F 109.5 . . ?
H11E C111 H11F 109.5 . . ?
C107 C112 H11G 109.5 . . ?
C107 C112 H11H 109.5 . . ?
H11G C112 H11H 109.5 . . ?
C107 C112 H11I 109.5 . . ?
H11G C112 H11I 109.5 . . ?
H11H C112 H11I 109.5 . . ?
C108 C113 H11J 109.5 . . ?
C108 C113 H11K 109.5 . . ?
H11J C113 H11K 109.5 . . ?
C108 C113 H11L 109.5 . . ?
H11J C113 H11L 109.5 . . ?
H11K C113 H11L 109.5 . . ?
C109 C114 H11M 109.5 . . ?
C109 C114 H11N 109.5 . . ?
H11M C114 H11N 109.5 . . ?
C109 C114 H11O 109.5 . . ?
H11M C114 H11O 109.5 . . ?
H11N C114 H11O 109.5 . . ?
F4 C126 F5 108.6(8) . . ?
F4 C126 F6 108.0(11) . . ?
F5 C126 F6 104.8(9) . . ?
F4 C126 S2 113.7(7) . . ?
F5 C126 S2 113.0(9) . . ?
F6 C126 S2 108.4(7) . . ?
F7 C127 F8 108.9(7) . . ?
F7 C127 F9 104.8(8) . . ?
F8 C127 F9 105.2(9) . . ?
F7 C127 S3 121.4(8) . . ?
F8 C127 S3 110.6(6) . . ?
F9 C127 S3 104.5(7) . . ?
F7 C127 S3' 98.5(9) . . ?
F8 C127 S3' 106.8(7) . . ?
F9 C127 S3' 131.3(9) . . ?
O20 S4 O18 113.9(16) . . ?
O20 S4 C128 110.8(14) . . ?
O18 S4 C128 106.9(9) . . ?
O20 S4 O19 97.3(17) . . ?
O18 S4 O19 131.0(11) . . ?
C128 S4 O19 95.1(10) . . ?
F10 C128 F11 105.0(14) . . ?
F10 C128 F12 105(2) . . ?
F11 C128 F12 127(2) . . ?
F10 C128 S4 108.3(11) . . ?
F11 C128 S4 113.2(13) . . ?
F12 C128 S4 98(2) . . ?
O18' S4' O20' 125.7(17) . . ?
O18' S4' O19' 107.7(16) . . ?
O20' S4' O19' 113.9(13) . . ?
O18' S4' C228 123(2) . . ?
O20' S4' C228 91.0(14) . . ?
O19' S4' C228 89.5(10) . . ?
F12' C228 F10' 113(2) . . ?
F12' C228 F11' 107(2) . . ?
F10' C228 F11' 122(2) . . ?
F12' C228 S4' 104.9(17) . . ?
F10' C228 S4' 97.9(17) . . ?
F11' C228 S4' 111(2) . . ?

loop_
_geom_bond_atom_site_label_1
_geom_bond_atom_site_label_2
_geom_bond_distance
_geom_bond_site_symmetry_2
_geom_bond_publ_flag
Rh1 N5 2.113(4) . ?
Rh1 C44 2.137(6) . ?
Rh1 C46 2.142(6) . ?
Rh1 C43 2.156(5) . ?
Rh1 C45 2.160(5) . ?
Rh1 C47 2.162(5) . ?
Rh1 N1 2.168(4) . ?
Rh1 N2 2.176(4) . ?
Rh2 N8 2.124(4) 3_666 ?
Rh2 C53 2.129(6) . ?
Rh2 C55 2.129(6) . ?
Rh2 C54 2.147(6) . ?
Rh2 C57 2.155(6) . ?
Rh2 C56 2.159(5) . ?
Rh2 N4 2.167(4) . ?
Rh2 N3 2.169(5) . ?
Rh3 C106 2.132(5) . ?
Rh3 N13 2.134(4) . ?
Rh3 C108 2.137(5) . ?
Rh3 C107 2.147(6) . ?
Rh3 C109 2.156(5) . ?
Rh3 N10 2.157(4) . ?
Rh3 C105 2.165(5) . ?
Rh3 N9 2.182(4) . ?
N1 C1 1.342(6) . ?
N1 C14 1.386(7) . ?
N2 C2 1.316(7) . ?
N2 C3 1.399(6) . ?
N3 C2 1.331(6) . ?
N3 C8 1.395(7) . ?
N4 C1 1.331(7) . ?
N4 C9 1.383(6) . ?
N5 C15 1.333(7) . ?
N5 C19 1.351(6) . ?
N6 C21 1.390(8) . ?
N6 C28 1.394(9) . ?
N6 C20 1.463(8) . ?
N7 C29 1.376(9) . ?
N7 C36 1.397(8) . ?
N7 C37 1.465(7) . ?
N8 C38 1.339(7) . ?
N8 C42 1.342(7) . ?
N9 C63 1.331(6) . ?
N9 C76 1.381(7) . ?
N10 C64 1.324(7) . ?
N10 C65 1.395(8) . ?
N11 C64 1.345(7) . ?
N11 C70 1.389(9) . ?
N11 Rh4 2.080(9) . ?
N11 Rh4' 2.222(7) . ?
N12 C63 1.322(7) . ?
N12 C71 1.372(7) . ?
N12 Rh4' 2.157(6) . ?
N12 Rh4 2.234(9) . ?
N13 C81 1.323(7) . ?
N13 C77 1.327(7) . ?
N14 C83 1.383(7) . ?
N14 C90 1.404(7) . ?
N14 C82 1.448(7) . ?
N15 C91 1.374(9) . ?
N15 C98 1.396(9) . ?
N15 C99 1.462(7) . ?
N16 C100 1.280(10) . ?
N16 C104 1.300(11) . ?
N16 Rh4 2.087(9) 3_666 ?
N16 Rh4' 2.147(7) 3_666 ?
Rh4 C116 2.112(12) . ?
Rh4 C115 2.130(12) . ?
Rh4 C117 2.197(12) . ?
Rh4 C119 2.226(12) . ?
Rh4 C118 2.266(11) . ?
C115 C116 1.411(5) . ?
C115 C119 1.411(5) . ?
C115 C120 1.500(5) . ?
C116 C117 1.411(5) . ?
C116 C121 1.500(5) . ?
C117 C118 1.411(5) . ?
C117 C122 1.500(5) . ?
C118 C119 1.411(5) . ?
C118 C123 1.500(5) . ?
C119 C124 1.500(5) . ?
C120 H12A 0.9800 . ?
C120 H12B 0.9800 . ?
C120 H12C 0.9800 . ?
C121 H12D 0.9800 . ?
C121 H12E 0.9800 . ?
C121 H12F 0.9800 . ?
C122 H12G 0.9800 . ?
C122 H12H 0.9800 . ?
C122 H12I 0.9800 . ?
C123 H12J 0.9800 . ?
C123 H12K 0.9800 . ?
C123 H12L 0.9800 . ?
C124 H12M 0.9800 . ?
C124 H12N 0.9800 . ?
C124 H12O 0.9800 . ?
Rh4' C218 2.114(7) . ?
Rh4' C217 2.136(7) . ?
Rh4' C219 2.155(7) . ?
Rh4' C216 2.190(6) . ?
Rh4' C215 2.202(6) . ?
C215 C219 1.422(3) . ?
C215 C216 1.423(3) . ?
C215 C220 1.512(3) . ?
C216 C217 1.423(3) . ?
C216 C221 1.512(3) . ?
C217 C218 1.423(3) . ?
C217 C222 1.512(3) . ?
C218 C219 1.423(3) . ?
C218 C223 1.512(3) . ?
C219 C224 1.512(3) . ?
C220 H22A 0.9800 . ?
C220 H22B 0.9800 . ?
C220 H22C 0.9800 . ?
C221 H22D 0.9800 . ?
C221 H22E 0.9800 . ?
C221 H22F 0.9800 . ?
C222 H22G 0.9800 . ?
C222 H22H 0.9800 . ?
C222 H22I 0.9800 . ?
C223 H22J 0.9800 . ?
C223 H22K 0.9800 . ?
C223 H22L 0.9800 . ?
C224 H22M 0.9800 . ?
C224 H22N 0.9800 . ?
C224 H22O 0.9800 . ?
C125 F2 1.284(17) . ?
C125 F1 1.302(18) . ?
C125 F3 1.319(19) . ?
C125 S1 1.76(3) . ?
C225 F2' 1.290(16) . ?
C225 F3' 1.315(16) . ?
C225 F1' 1.322(18) . ?
C225 S1 1.71(2) . ?
S3 O15 1.405(10) . ?
S3 O17 1.455(9) . ?
S3 O16 1.472(12) . ?
S3 C127 1.742(10) . ?
S3' O16' 1.426(18) . ?
S3' O15' 1.448(18) . ?
S3' O17' 1.451(15) . ?
S3' C127 1.878(14) . ?
O1 C21 1.204(7) . ?
O2 C28 1.204(9) . ?
O3 C29 1.208(8) . ?
O4 C36 1.199(8) . ?
O5 C83 1.213(7) . ?
O6 C90 1.204(6) . ?
O7 C91 1.212(8) . ?
O8 C98 1.190(9) . ?
O9 S1 1.431(9) . ?
O10 S1 1.392(7) . ?
O11 S1 1.365(7) . ?
O12 S2 1.425(7) . ?
O13 S2 1.440(6) . ?
O14 S2 1.408(6) . ?
S2 C126 1.781(11) . ?
F4 C126 1.265(9) . ?
F5 C126 1.321(11) . ?
F6 C126 1.379(13) . ?
F7 C127 1.287(9) . ?
F8 C127 1.337(9) . ?
F9 C127 1.338(11) . ?
C1 C2 1.420(7) . ?
C3 C4 1.394(8) . ?
C3 C8 1.410(7) . ?
C4 C5 1.387(7) . ?
C4 H4 0.9500 . ?
C5 C6 1.402(9) . ?
C5 H5 0.9500 . ?
C6 C7 1.369(9) . ?
C6 H6 0.9500 . ?
C7 C8 1.399(7) . ?
C7 H7 0.9500 . ?
C9 C10 1.395(8) . ?
C9 C14 1.424(7) . ?
C10 C11 1.375(7) . ?
C10 H10 0.9500 . ?
C11 C12 1.379(8) . ?
C11 H11 0.9500 . ?
C12 C13 1.374(8) . ?
C12 H12 0.9500 . ?
C13 C14 1.397(7) . ?
C13 H13 0.9500 . ?
C15 C16 1.374(8) . ?
C15 H15 0.9500 . ?
C16 C17 1.392(7) . ?
C16 H16 0.9500 . ?
C17 C18 1.365(8) . ?
C17 C20 1.513(8) . ?
C18 C19 1.374(7) . ?
C18 H18 0.9500 . ?
C19 H19 0.9500 . ?
C20 H20A 0.9900 . ?
C20 H20B 0.9900 . ?
C21 C22 1.493(9) . ?
C22 C23 1.367(9) . ?
C22 C27 1.386(10) . ?
C23 C24 1.388(9) . ?
C23 H23 0.9500 . ?
C24 C25 1.387(10) . ?
C24 C32 1.486(9) . ?
C25 C26 1.364(11) . ?
C25 H25 0.9500 . ?
C26 C27 1.376(11) . ?
C26 H26 0.9500 . ?
C27 C28 1.481(10) . ?
C29 C30 1.484(9) . ?
C30 C35 1.376(10) . ?
C30 C31 1.377(9) . ?
C31 C32 1.397(9) . ?
C31 H31 0.9500 . ?
C32 C33 1.405(11) . ?
C33 C34 1.387(9) . ?
C33 H33 0.9500 . ?
C34 C35 1.388(9) . ?
C34 H34 0.9500 . ?
C35 C36 1.474(8) . ?
C37 C40 1.526(8) . ?
C37 H37A 0.9900 . ?
C37 H37B 0.9900 . ?
C38 C39 1.374(8) . ?
C38 H38 0.9500 . ?
C39 C40 1.390(8) . ?
C39 H39 0.9500 . ?
C40 C41 1.363(9) . ?
C41 C42 1.369(8) . ?
C41 H41 0.9500 . ?
C42 H42 0.9500 . ?
C43 C47 1.397(8) . ?
C43 C44 1.404(8) . ?
C43 C48 1.505(8) . ?
C44 C45 1.410(10) . ?
C44 C49 1.503(10) . ?
C45 C46 1.430(10) . ?
C45 C50 1.479(9) . ?
C46 C51 1.473(11) . ?
C46 C47 1.480(9) . ?
C47 C52 1.476(9) . ?
C48 H48A 0.9800 . ?
C48 H48B 0.9800 . ?
C48 H48C 0.9800 . ?
C49 H49A 0.9800 . ?
C49 H49B 0.9800 . ?
C49 H49C 0.9800 . ?
C50 H50A 0.9800 . ?
C50 H50B 0.9800 . ?
C50 H50C 0.9800 . ?
C51 H51A 0.9800 . ?
C51 H51B 0.9800 . ?
C51 H51C 0.9800 . ?
C52 H52A 0.9800 . ?
C52 H52B 0.9800 . ?
C52 H52C 0.9800 . ?
C53 C57 1.387(10) . ?
C53 C54 1.429(11) . ?
C53 C58 1.488(11) . ?
C54 C55 1.439(10) . ?
C54 C59 1.481(10) . ?
C55 C56 1.437(10) . ?
C55 C60 1.512(11) . ?
C56 C57 1.353(10) . ?
C56 C61 1.494(10) . ?
C57 C62 1.521(11) . ?
C58 H58A 0.9800 . ?
C58 H58B 0.9800 . ?
C58 H58C 0.9800 . ?
C59 H59A 0.9800 . ?
C59 H59B 0.9800 . ?
C59 H59C 0.9800 . ?
C60 H60A 0.9800 . ?
C60 H60B 0.9800 . ?
C60 H60C 0.9800 . ?
C61 H61A 0.9800 . ?
C61 H61B 0.9800 . ?
C61 H61C 0.9800 . ?
C62 H62A 0.9800 . ?
C62 H62B 0.9800 . ?
C62 H62C 0.9800 . ?
C63 C64 1.403(9) . ?
C65 C66 1.388(10) . ?
C65 C70 1.423(9) . ?
C66 C67 1.399(10) . ?
C66 H66 0.9500 . ?
C67 C68 1.379(12) . ?
C67 H67 0.9500 . ?
C68 C69 1.381(12) . ?
C68 H68 0.9500 . ?
C69 C70 1.395(9) . ?
C69 H69 0.9500 . ?
C71 C72 1.400(8) . ?
C71 C76 1.435(7) . ?
C72 C73 1.381(9) . ?
C72 H72 0.9500 . ?
C73 C74 1.412(8) . ?
C73 H73 0.9500 . ?
C74 C75 1.366(8) . ?
C74 H74 0.9500 . ?
C75 C76 1.396(8) . ?
C75 H75 0.9500 . ?
C77 C78 1.381(8) . ?
C77 H77 0.9500 . ?
C78 C79 1.378(8) . ?
C78 H78 0.9500 . ?
C79 C80 1.382(8) . ?
C79 C82 1.512(7) . ?
C80 C81 1.373(8) . ?
C80 H80 0.9500 . ?
C81 H81 0.9500 . ?
C82 H82A 0.9900 . ?
C82 H82B 0.9900 . ?
C83 C84 1.479(8) . ?
C84 C85 1.369(8) . ?
C84 C89 1.388(7) . ?
C85 C86 1.386(8) . ?
C85 H85 0.9500 . ?
C86 C87 1.409(7) . ?
C86 C94 1.472(8) . ?
C87 C88 1.379(8) . ?
C87 H87 0.9500 . ?
C88 C89 1.366(8) . ?
C88 H88 0.9500 . ?
C89 C90 1.486(8) . ?
C91 C92 1.489(7) . ?
C92 C93 1.372(8) . ?
C92 C97 1.377(9) . ?
C93 C94 1.407(7) . ?
C93 H93 0.9500 . ?
C94 C95 1.374(9) . ?
C95 C96 1.376(9) . ?
C95 H95 0.9500 . ?
C96 C97 1.385(9) . ?
C96 H96 0.9500 . ?
C97 C98 1.490(9) . ?
C99 C102 1.500(9) . ?
C99 H99A 0.9900 . ?
C99 H99B 0.9900 . ?
C100 C101 1.378(11) . ?
C100 H100 0.9500 . ?
C101 C102 1.314(11) . ?
C101 H101 0.9500 . ?
C102 C103 1.287(11) . ?
C103 C104 1.379(13) . ?
C103 H103 0.9500 . ?
C104 H104 0.9500 . ?
C105 C106 1.423(9) . ?
C105 C109 1.432(9) . ?
C105 C110 1.491(10) . ?
C106 C107 1.418(9) . ?
C106 C111 1.481(9) . ?
C107 C108 1.430(8) . ?
C107 C112 1.493(9) . ?
C108 C109 1.440(9) . ?
C108 C113 1.484(9) . ?
C109 C114 1.492(9) . ?
C110 H11A 0.9800 . ?
C110 H11B 0.9800 . ?
C110 H11C 0.9800 . ?
C111 H11D 0.9800 . ?
C111 H11E 0.9800 . ?
C111 H11F 0.9800 . ?
C112 H11G 0.9800 . ?
C112 H11H 0.9800 . ?
C112 H11I 0.9800 . ?
C113 H11J 0.9800 . ?
C113 H11K 0.9800 . ?
C113 H11L 0.9800 . ?
C114 H11M 0.9800 . ?
C114 H11N 0.9800 . ?
C114 H11O 0.9800 . ?
S4 O20 1.41(3) . ?
S4 O18 1.455(12) . ?
S4 C128 1.723(16) . ?
S4 O19 1.78(3) . ?
C128 F10 1.344(16) . ?
C128 F11 1.360(17) . ?
C128 F12 1.363(19) . ?
S4' O18' 1.393(16) . ?
S4' O20' 1.427(15) . ?
S4' O19' 1.545(14) . ?
S4' C228 1.787(18) . ?
C228 F12' 1.315(18) . ?
C228 F10' 1.317(17) . ?
C228 F11' 1.317(18) . ?
O23 O23' 0.77(3) . ?

loop_
_geom_torsion_atom_site_label_1
_geom_torsion_atom_site_label_2
_geom_torsion_atom_site_label_3
_geom_torsion_atom_site_label_4
_geom_torsion
_geom_torsion_site_symmetry_1
_geom_torsion_site_symmetry_2
_geom_torsion_site_symmetry_3
_geom_torsion_site_symmetry_4
_geom_torsion_publ_flag
C119 C115 C116 C117 0.0 . . . . ?
C120 C115 C116 C117 180.0 . . . . ?
Rh4 C115 C116 C117 65.7(3) . . . . ?
C119 C115 C116 C121 180.0 . . . . ?
C120 C115 C116 C121 0.0 . . . . ?
Rh4 C115 C116 C121 -114.3(3) . . . . ?
C119 C115 C116 Rh4 -65.7(3) . . . . ?
C120 C115 C116 Rh4 114.3(3) . . . . ?
C115 C116 C117 C118 0.0 . . . . ?
C121 C116 C117 C118 -180.0 . . . . ?
Rh4 C116 C117 C118 63.7(4) . . . . ?
C115 C116 C117 C122 180.0 . . . . ?
C121 C116 C117 C122 0.0 . . . . ?
Rh4 C116 C117 C122 -116.3(4) . . . . ?
C115 C116 C117 Rh4 -63.7(4) . . . . ?
C121 C116 C117 Rh4 116.3(4) . . . . ?
C116 C117 C118 C119 0.0 . . . . ?
C122 C117 C118 C119 180.0 . . . . ?
Rh4 C117 C118 C119 59.5(3) . . . . ?
C116 C117 C118 C123 -180.0 . . . . ?
C122 C117 C118 C123 0.0 . . . . ?
Rh4 C117 C118 C123 -120.5(3) . . . . ?
C116 C117 C118 Rh4 -59.5(3) . . . . ?
C122 C117 C118 Rh4 120.5(3) . . . . ?
C117 C118 C119 C115 0.0 . . . . ?
C123 C118 C119 C115 180.0 . . . . ?
Rh4 C118 C119 C115 58.7(4) . . . . ?
C117 C118 C119 C124 180.0 . . . . ?
C123 C118 C119 C124 0.0 . . . . ?
Rh4 C118 C119 C124 -121.3(4) . . . . ?
C117 C118 C119 Rh4 -58.7(4) . . . . ?
C123 C118 C119 Rh4 121.3(4) . . . . ?
C116 C115 C119 C118 0.0 . . . . ?
C120 C115 C119 C118 180.0 . . . . ?
Rh4 C115 C119 C118 -62.4(4) . . . . ?
C116 C115 C119 C124 180.0 . . . . ?
C120 C115 C119 C124 0.0 . . . . ?
Rh4 C115 C119 C124 117.6(4) . . . . ?
C116 C115 C119 Rh4 62.4(4) . . . . ?
C120 C115 C119 Rh4 -117.6(4) . . . . ?
C219 C215 C216 C217 0.0 . . . . ?
C220 C215 C216 C217 180.0 . . . . ?
Rh4' C215 C216 C217 59.3(2) . . . . ?
C219 C215 C216 C221 180.0 . . . . ?
C220 C215 C216 C221 0.0 . . . . ?
Rh4' C215 C216 C221 -120.7(2) . . . . ?
C219 C215 C216 Rh4' -59.3(2) . . . . ?
C220 C215 C216 Rh4' 120.7(2) . . . . ?
C215 C216 C217 C218 0.0 . . . . ?
C221 C216 C217 C218 180.0 . . . . ?
Rh4' C216 C217 C218 61.1(2) . . . . ?
C215 C216 C217 C222 180.0 . . . . ?
C221 C216 C217 C222 0.0 . . . . ?
Rh4' C216 C217 C222 -118.9(2) . . . . ?
C215 C216 C217 Rh4' -61.1(2) . . . . ?
C221 C216 C217 Rh4' 118.9(2) . . . . ?
C216 C217 C218 C219 0.0 . . . . ?
C222 C217 C218 C219 180.0 . . . . ?
Rh4' C217 C218 C219 63.2(2) . . . . ?
C216 C217 C218 C223 -180.0 . . . . ?
C222 C217 C218 C223 0.0 . . . . ?
Rh4' C217 C218 C223 -116.8(2) . . . . ?
C216 C217 C218 Rh4' -63.2(2) . . . . ?
C222 C217 C218 Rh4' 116.8(2) . . . . ?
C216 C215 C219 C218 0.0 . . . . ?
C220 C215 C219 C218 -180.0 . . . . ?
Rh4' C215 C219 C218 -60.3(2) . . . . ?
C216 C215 C219 C224 180.0 . . . . ?
C220 C215 C219 C224 0.0 . . . . ?
Rh4' C215 C219 C224 119.7(2) . . . . ?
C216 C215 C219 Rh4' 60.2(2) . . . . ?
C220 C215 C219 Rh4' -119.7(2) . . . . ?
C217 C218 C219 C215 0.0 . . . . ?
C223 C218 C219 C215 180.0 . . . . ?
Rh4' C218 C219 C215 62.7(2) . . . . ?
C217 C218 C219 C224 -180.0 . . . . ?
C223 C218 C219 C224 0.0 . . . . ?
Rh4' C218 C219 C224 -117.3(2) . . . . ?
C217 C218 C219 Rh4' -62.7(2) . . . . ?
C223 C218 C219 Rh4' 117.3(2) . . . . ?
F2' C225 S1 O11 -173.3(17) . . . . ?
F3' C225 S1 O11 52.6(19) . . . . ?
F1' C225 S1 O11 -68.7(18) . . . . ?
F2' C225 S1 O10 71.0(17) . . . . ?
F3' C225 S1 O10 -63.1(18) . . . . ?
F1' C225 S1 O10 175.6(15) . . . . ?
F2' C225 S1 O9 -48.9(17) . . . . ?
F3' C225 S1 O9 177.0(16) . . . . ?
F1' C225 S1 O9 55.7(17) . . . . ?
F2 C125 S1 O11 177.8(19) . . . . ?
F1 C125 S1 O11 -45(3) . . . . ?
F3 C125 S1 O11 73(3) . . . . ?
F2 C125 S1 O10 66.7(19) . . . . ?
F1 C125 S1 O10 -156(2) . . . . ?
F3 C125 S1 O10 -38(2) . . . . ?
F2 C125 S1 O9 -51(2) . . . . ?
F1 C125 S1 O9 87(2) . . . . ?
F3 C125 S1 O9 -155(2) . . . . ?
C9 N4 C1 N1 -1.2(6) . . . . ?
Rh2 N4 C1 N1 176.2(4) . . . . ?
C9 N4 C1 C2 172.0(4) . . . . ?
Rh2 N4 C1 C2 -10.6(6) . . . . ?
C14 N1 C1 N4 1.6(6) . . . . ?
Rh1 N1 C1 N4 -172.9(4) . . . . ?
C14 N1 C1 C2 -171.6(4) . . . . ?
Rh1 N1 C1 C2 13.9(5) . . . . ?
C3 N2 C2 N3 -0.8(6) . . . . ?
Rh1 N2 C2 N3 168.8(4) . . . . ?
C3 N2 C2 C1 176.8(4) . . . . ?
Rh1 N2 C2 C1 -13.7(6) . . . . ?
C8 N3 C2 N2 1.1(6) . . . . ?
Rh2 N3 C2 N2 -177.7(4) . . . . ?
C8 N3 C2 C1 -176.4(4) . . . . ?
Rh2 N3 C2 C1 4.8(6) . . . . ?
N4 C1 C2 N2 -173.2(5) . . . . ?
N1 C1 C2 N2 -0.1(7) . . . . ?
N4 C1 C2 N3 4.3(7) . . . . ?
N1 C1 C2 N3 177.3(4) . . . . ?
C2 N2 C3 C4 -177.3(5) . . . . ?
Rh1 N2 C3 C4 21.5(10) . . . . ?
C2 N2 C3 C8 0.1(5) . . . . ?
Rh1 N2 C3 C8 -161.1(5) . . . . ?
N2 C3 C4 C5 178.9(5) . . . . ?
C8 C3 C4 C5 1.8(8) . . . . ?
C3 C4 C5 C6 -1.6(9) . . . . ?
C4 C5 C6 C7 0.1(9) . . . . ?
C5 C6 C7 C8 1.1(9) . . . . ?
C2 N3 C8 C7 177.7(5) . . . . ?
Rh2 N3 C8 C7 -4.4(10) . . . . ?
C2 N3 C8 C3 -0.9(5) . . . . ?
Rh2 N3 C8 C3 176.9(5) . . . . ?
C6 C7 C8 N3 -179.4(5) . . . . ?
C6 C7 C8 C3 -0.9(8) . . . . ?
C4 C3 C8 N3 178.3(5) . . . . ?
N2 C3 C8 N3 0.6(5) . . . . ?
C4 C3 C8 C7 -0.5(8) . . . . ?
N2 C3 C8 C7 -178.2(5) . . . . ?
C1 N4 C9 C10 -176.3(5) . . . . ?
Rh2 N4 C9 C10 8.5(10) . . . . ?
C1 N4 C9 C14 0.3(5) . . . . ?
Rh2 N4 C9 C14 -175.0(5) . . . . ?
N4 C9 C10 C11 175.2(5) . . . . ?
C14 C9 C10 C11 -0.9(8) . . . . ?
C9 C10 C11 C12 -0.2(8) . . . . ?
C10 C11 C12 C13 0.8(9) . . . . ?
C11 C12 C13 C14 -0.3(8) . . . . ?
C1 N1 C14 C13 174.3(5) . . . . ?
Rh1 N1 C14 C13 -16.2(11) . . . . ?
C1 N1 C14 C9 -1.3(5) . . . . ?
Rh1 N1 C14 C9 168.2(5) . . . . ?
C12 C13 C14 N1 -176.0(5) . . . . ?
C12 C13 C14 C9 -0.8(7) . . . . ?
N4 C9 C14 N1 0.7(5) . . . . ?
C10 C9 C14 N1 177.6(5) . . . . ?
N4 C9 C14 C13 -175.5(4) . . . . ?
C10 C9 C14 C13 1.5(7) . . . . ?
C19 N5 C15 C16 -3.2(8) . . . . ?
Rh1 N5 C15 C16 156.9(4) . . . . ?
N5 C15 C16 C17 0.3(8) . . . . ?
C15 C16 C17 C18 2.4(8) . . . . ?
C15 C16 C17 C20 179.8(6) . . . . ?
C16 C17 C18 C19 -2.2(9) . . . . ?
C20 C17 C18 C19 -179.4(6) . . . . ?
C15 N5 C19 C18 3.4(7) . . . . ?
Rh1 N5 C19 C18 -157.4(4) . . . . ?
C17 C18 C19 N5 -0.7(8) . . . . ?
C21 N6 C20 C17 88.7(7) . . . . ?
C28 N6 C20 C17 -97.9(8) . . . . ?
C18 C17 C20 N6 -27.6(9) . . . . ?
C16 C17 C20 N6 155.2(6) . . . . ?
C28 N6 C21 O1 178.8(7) . . . . ?
C20 N6 C21 O1 -7.2(10) . . . . ?
C28 N6 C21 C22 0.5(8) . . . . ?
C20 N6 C21 C22 174.5(6) . . . . ?
O1 C21 C22 C23 2.3(12) . . . . ?
N6 C21 C22 C23 -179.5(7) . . . . ?
O1 C21 C22 C27 -179.2(8) . . . . ?
N6 C21 C22 C27 -1.0(8) . . . . ?
C27 C22 C23 C24 -0.5(12) . . . . ?
C21 C22 C23 C24 177.9(8) . . . . ?
C22 C23 C24 C25 0.4(13) . . . . ?
C22 C23 C24 C32 178.3(7) . . . . ?
C23 C24 C25 C26 -0.3(16) . . . . ?
C32 C24 C25 C26 -178.1(10) . . . . ?
C24 C25 C26 C27 0.1(18) . . . . ?
C25 C26 C27 C22 -0.2(17) . . . . ?
C25 C26 C27 C28 -179.4(11) . . . . ?
C23 C22 C27 C26 0.4(14) . . . . ?
C21 C22 C27 C26 -178.3(9) . . . . ?
C23 C22 C27 C28 179.8(8) . . . . ?
C21 C22 C27 C28 1.1(10) . . . . ?
C21 N6 C28 O2 178.9(9) . . . . ?
C20 N6 C28 O2 4.9(14) . . . . ?
C21 N6 C28 C27 0.2(10) . . . . ?
C20 N6 C28 C27 -173.9(7) . . . . ?
C26 C27 C28 O2 0(2) . . . . ?
C22 C27 C28 O2 -179.4(11) . . . . ?
C26 C27 C28 N6 178.5(12) . . . . ?
C22 C27 C28 N6 -0.8(11) . . . . ?
C36 N7 C29 O3 179.7(7) . . . . ?
C37 N7 C29 O3 0.3(11) . . . . ?
C36 N7 C29 C30 0.4(7) . . . . ?
C37 N7 C29 C30 -179.0(5) . . . . ?
O3 C29 C30 C35 -177.4(7) . . . . ?
N7 C29 C30 C35 1.8(7) . . . . ?
O3 C29 C30 C31 2.7(13) . . . . ?
N7 C29 C30 C31 -178.1(7) . . . . ?
C35 C30 C31 C32 -0.2(10) . . . . ?
C29 C30 C31 C32 179.7(7) . . . . ?
C30 C31 C32 C33 0.7(10) . . . . ?
C30 C31 C32 C24 -176.8(7) . . . . ?
C25 C24 C32 C31 -38.0(12) . . . . ?
C23 C24 C32 C31 144.2(8) . . . . ?
C25 C24 C32 C33 144.6(9) . . . . ?
C23 C24 C32 C33 -33.2(11) . . . . ?
C31 C32 C33 C34 -1.1(11) . . . . ?
C24 C32 C33 C34 176.3(7) . . . . ?
C32 C33 C34 C35 1.1(10) . . . . ?
C31 C30 C35 C34 0.2(10) . . . . ?
C29 C30 C35 C34 -179.7(6) . . . . ?
C31 C30 C35 C36 176.7(6) . . . . ?
C29 C30 C35 C36 -3.3(7) . . . . ?
C33 C34 C35 C30 -0.6(9) . . . . ?
C33 C34 C35 C36 -176.2(6) . . . . ?
C29 N7 C36 O4 178.6(6) . . . . ?
C37 N7 C36 O4 -2.0(9) . . . . ?
C29 N7 C36 C35 -2.3(7) . . . . ?
C37 N7 C36 C35 177.1(5) . . . . ?
C30 C35 C36 O4 -177.5(7) . . . . ?
C34 C35 C36 O4 -1.4(11) . . . . ?
C30 C35 C36 N7 3.5(7) . . . . ?
C34 C35 C36 N7 179.6(6) . . . . ?
C29 N7 C37 C40 -93.1(7) . . . . ?
C36 N7 C37 C40 87.6(7) . . . . ?
C42 N8 C38 C39 -0.1(8) . . . . ?
Rh2 N8 C38 C39 178.0(4) 3_666 . . . ?
N8 C38 C39 C40 -1.3(8) . . . . ?
C38 C39 C40 C41 2.3(8) . . . . ?
C38 C39 C40 C37 179.5(5) . . . . ?
N7 C37 C40 C41 48.9(8) . . . . ?
N7 C37 C40 C39 -128.1(6) . . . . ?
C39 C40 C41 C42 -2.0(9) . . . . ?
C37 C40 C41 C42 -179.1(6) . . . . ?
C38 N8 C42 C41 0.4(8) . . . . ?
Rh2 N8 C42 C41 -177.7(5) 3_666 . . . ?
C40 C41 C42 N8 0.7(9) . . . . ?
C47 C43 C44 C45 3.2(6) . . . . ?
C48 C43 C44 C45 -176.5(5) . . . . ?
Rh1 C43 C44 C45 63.1(4) . . . . ?
C47 C43 C44 C49 178.7(6) . . . . ?
C48 C43 C44 C49 -0.9(9) . . . . ?
Rh1 C43 C44 C49 -121.3(6) . . . . ?
C47 C43 C44 Rh1 -59.9(4) . . . . ?
C48 C43 C44 Rh1 120.4(6) . . . . ?
C43 C44 C45 C46 -3.7(6) . . . . ?
C49 C44 C45 C46 -179.2(6) . . . . ?
Rh1 C44 C45 C46 59.3(4) . . . . ?
C43 C44 C45 C50 175.6(6) . . . . ?
C49 C44 C45 C50 0.1(10) . . . . ?
Rh1 C44 C45 C50 -121.3(6) . . . . ?
C43 C44 C45 Rh1 -63.1(4) . . . . ?
C49 C44 C45 Rh1 121.5(6) . . . . ?
C44 C45 C46 C51 179.1(6) . . . . ?
C50 C45 C46 C51 -0.2(11) . . . . ?
Rh1 C45 C46 C51 -121.5(7) . . . . ?
C44 C45 C46 C47 2.9(6) . . . . ?
C50 C45 C46 C47 -176.4(6) . . . . ?
Rh1 C45 C46 C47 62.3(4) . . . . ?
C44 C45 C46 Rh1 -59.3(4) . . . . ?
C50 C45 C46 Rh1 121.3(6) . . . . ?
C44 C43 C47 C52 -177.1(6) . . . . ?
C48 C43 C47 C52 2.5(9) . . . . ?
Rh1 C43 C47 C52 123.6(6) . . . . ?
C44 C43 C47 C46 -1.3(6) . . . . ?
C48 C43 C47 C46 178.4(5) . . . . ?
Rh1 C43 C47 C46 -60.6(4) . . . . ?
C44 C43 C47 Rh1 59.2(4) . . . . ?
C48 C43 C47 Rh1 -121.1(5) . . . . ?
C45 C46 C47 C43 -1.0(6) . . . . ?
C51 C46 C47 C43 -177.3(6) . . . . ?
Rh1 C46 C47 C43 61.7(4) . . . . ?
C45 C46 C47 C52 175.0(6) . . . . ?
C51 C46 C47 C52 -1.3(10) . . . . ?
Rh1 C46 C47 C52 -122.4(6) . . . . ?
C45 C46 C47 Rh1 -62.7(4) . . . . ?
C51 C46 C47 Rh1 121.0(7) . . . . ?
C57 C53 C54 C55 -3.7(6) . . . . ?
C58 C53 C54 C55 -176.7(6) . . . . ?
Rh2 C53 C54 C55 60.0(4) . . . . ?
C57 C53 C54 C59 176.5(6) . . . . ?
C58 C53 C54 C59 3.4(11) . . . . ?
Rh2 C53 C54 C59 -119.9(7) . . . . ?
C57 C53 C54 Rh2 -63.7(4) . . . . ?
C58 C53 C54 Rh2 123.3(7) . . . . ?
C53 C54 C55 C56 3.2(6) . . . . ?
C59 C54 C55 C56 -177.0(6) . . . . ?
Rh2 C54 C55 C56 63.2(4) . . . . ?
C53 C54 C55 C60 -178.7(6) . . . . ?
C59 C54 C55 C60 1.2(10) . . . . ?
Rh2 C54 C55 C60 -118.6(7) . . . . ?
C53 C54 C55 Rh2 -60.1(4) . . . . ?
C59 C54 C55 Rh2 119.8(7) . . . . ?
C54 C55 C56 C57 -1.5(7) . . . . ?
C60 C55 C56 C57 -179.7(6) . . . . ?
Rh2 C55 C56 C57 61.4(4) . . . . ?
C54 C55 C56 C61 175.3(6) . . . . ?
C60 C55 C56 C61 -2.9(10) . . . . ?
Rh2 C55 C56 C61 -121.8(6) . . . . ?
C54 C55 C56 Rh2 -62.9(4) . . . . ?
C60 C55 C56 Rh2 118.9(7) . . . . ?
C55 C56 C57 C53 -0.8(7) . . . . ?
C61 C56 C57 C53 -177.5(6) . . . . ?
Rh2 C56 C57 C53 59.1(5) . . . . ?
C55 C56 C57 C62 178.9(6) . . . . ?
C61 C56 C57 C62 2.3(11) . . . . ?
Rh2 C56 C57 C62 -121.1(7) . . . . ?
C55 C56 C57 Rh2 -60.0(4) . . . . ?
C61 C56 C57 Rh2 123.4(7) . . . . ?
C54 C53 C57 C56 2.8(7) . . . . ?
C58 C53 C57 C56 176.3(6) . . . . ?
Rh2 C53 C57 C56 -60.2(5) . . . . ?
C54 C53 C57 C62 -176.9(6) . . . . ?
C58 C53 C57 C62 -3.5(11) . . . . ?
Rh2 C53 C57 C62 120.1(7) . . . . ?
C54 C53 C57 Rh2 63.0(4) . . . . ?
C58 C53 C57 Rh2 -123.5(7) . . . . ?
C71 N12 C63 N9 1.8(6) . . . . ?
Rh4' N12 C63 N9 -176.0(4) . . . . ?
Rh4 N12 C63 N9 -178.8(4) . . . . ?
C71 N12 C63 C64 -169.8(5) . . . . ?
Rh4' N12 C63 C64 12.4(7) . . . . ?
Rh4 N12 C63 C64 9.6(7) . . . . ?
C76 N9 C63 N12 -1.4(6) . . . . ?
Rh3 N9 C63 N12 177.3(4) . . . . ?
C76 N9 C63 C64 170.2(5) . . . . ?
Rh3 N9 C63 C64 -11.0(6) . . . . ?
C65 N10 C64 N11 0.8(6) . . . . ?
Rh3 N10 C64 N11 -176.8(4) . . . . ?
C65 N10 C64 C63 -172.7(5) . . . . ?
Rh3 N10 C64 C63 9.7(6) . . . . ?
C70 N11 C64 N10 -0.4(7) . . . . ?
Rh4 N11 C64 N10 177.0(4) . . . . ?
Rh4' N11 C64 N10 175.6(4) . . . . ?
C70 N11 C64 C63 173.1(5) . . . . ?
Rh4 N11 C64 C63 -9.5(7) . . . . ?
Rh4' N11 C64 C63 -10.9(6) . . . . ?
N12 C63 C64 N10 172.4(5) . . . . ?
N9 C63 C64 N10 1.1(8) . . . . ?
N12 C63 C64 N11 -0.8(8) . . . . ?
N9 C63 C64 N11 -172.0(5) . . . . ?
C64 N10 C65 C66 177.3(6) . . . . ?
Rh3 N10 C65 C66 -7.0(12) . . . . ?
C64 N10 C65 C70 -0.8(6) . . . . ?
Rh3 N10 C65 C70 174.9(5) . . . . ?
N10 C65 C66 C67 -178.7(6) . . . . ?
C70 C65 C66 C67 -0.7(9) . . . . ?
C65 C66 C67 C68 0.8(10) . . . . ?
C66 C67 C68 C69 -0.2(11) . . . . ?
C67 C68 C69 C70 -0.4(11) . . . . ?
C64 N11 C70 C69 -177.7(6) . . . . ?
Rh4 N11 C70 C69 6.7(13) . . . . ?
Rh4' N11 C70 C69 9.8(13) . . . . ?
C64 N11 C70 C65 -0.2(6) . . . . ?
Rh4 N11 C70 C65 -175.8(6) . . . . ?
Rh4' N11 C70 C65 -172.6(6) . . . . ?
C68 C69 C70 N11 177.7(7) . . . . ?
C68 C69 C70 C65 0.5(9) . . . . ?
C66 C65 C70 N11 -177.7(5) . . . . ?
N10 C65 C70 N11 0.6(6) . . . . ?
C66 C65 C70 C69 0.1(9) . . . . ?
N10 C65 C70 C69 178.5(5) . . . . ?
C63 N12 C71 C72 174.7(6) . . . . ?
Rh4' N12 C71 C72 -9.1(11) . . . . ?
Rh4 N12 C71 C72 -4.1(13) . . . . ?
C63 N12 C71 C76 -1.3(6) . . . . ?
Rh4' N12 C71 C76 174.8(6) . . . . ?
Rh4 N12 C71 C76 179.8(7) . . . . ?
N12 C71 C72 C73 -177.6(6) . . . . ?
C76 C71 C72 C73 -1.9(8) . . . . ?
C71 C72 C73 C74 1.1(8) . . . . ?
C72 C73 C74 C75 -0.4(9) . . . . ?
C73 C74 C75 C76 0.4(8) . . . . ?
C63 N9 C76 C75 -177.3(6) . . . . ?
Rh3 N9 C76 C75 5.0(11) . . . . ?
C63 N9 C76 C71 0.4(5) . . . . ?
Rh3 N9 C76 C71 -177.3(5) . . . . ?
C74 C75 C76 N9 176.3(5) . . . . ?
C74 C75 C76 C71 -1.2(8) . . . . ?
N12 C71 C76 N9 0.6(6) . . . . ?
C72 C71 C76 N9 -176.0(5) . . . . ?
N12 C71 C76 C75 178.6(5) . . . . ?
C72 C71 C76 C75 2.0(8) . . . . ?
C81 N13 C77 C78 3.2(8) . . . . ?
Rh3 N13 C77 C78 -173.2(4) . . . . ?
N13 C77 C78 C79 0.0(9) . . . . ?
C77 C78 C79 C80 -2.7(8) . . . . ?
C77 C78 C79 C82 178.0(5) . . . . ?
C78 C79 C80 C81 2.3(9) . . . . ?
C82 C79 C80 C81 -178.5(6) . . . . ?
C77 N13 C81 C80 -3.8(9) . . . . ?
Rh3 N13 C81 C80 172.6(5) . . . . ?
C79 C80 C81 N13 1.0(10) . . . . ?
C83 N14 C82 C79 -79.1(7) . . . . ?
C90 N14 C82 C79 102.7(6) . . . . ?
C78 C79 C82 N14 -35.7(8) . . . . ?
C80 C79 C82 N14 145.1(6) . . . . ?
C90 N14 C83 O5 179.0(6) . . . . ?
C82 N14 C83 O5 0.6(9) . . . . ?
C90 N14 C83 C84 0.9(6) . . . . ?
C82 N14 C83 C84 -177.5(5) . . . . ?
O5 C83 C84 C85 3.6(10) . . . . ?
N14 C83 C84 C85 -178.3(6) . . . . ?
O5 C83 C84 C89 -179.6(6) . . . . ?
N14 C83 C84 C89 -1.6(6) . . . . ?
C89 C84 C85 C86 0.5(8) . . . . ?
C83 C84 C85 C86 176.9(5) . . . . ?
C84 C85 C86 C87 1.1(8) . . . . ?
C84 C85 C86 C94 -178.1(5) . . . . ?
C85 C86 C87 C88 -1.0(8) . . . . ?
C94 C86 C87 C88 178.2(5) . . . . ?
C86 C87 C88 C89 -0.8(8) . . . . ?
C87 C88 C89 C84 2.4(8) . . . . ?
C87 C88 C89 C90 -179.0(5) . . . . ?
C85 C84 C89 C88 -2.3(8) . . . . ?
C83 C84 C89 C88 -179.5(5) . . . . ?
C85 C84 C89 C90 178.8(5) . . . . ?
C83 C84 C89 C90 1.6(6) . . . . ?
C83 N14 C90 O6 179.7(5) . . . . ?
C82 N14 C90 O6 -1.9(9) . . . . ?
C83 N14 C90 C89 0.1(6) . . . . ?
C82 N14 C90 C89 178.5(5) . . . . ?
C88 C89 C90 O6 0.5(10) . . . . ?
C84 C89 C90 O6 179.3(6) . . . . ?
C88 C89 C90 N14 -179.9(5) . . . . ?
C84 C89 C90 N14 -1.1(6) . . . . ?
C98 N15 C91 O7 177.2(6) . . . . ?
C99 N15 C91 O7 3.3(10) . . . . ?
C98 N15 C91 C92 -3.9(7) . . . . ?
C99 N15 C91 C92 -177.9(5) . . . . ?
O7 C91 C92 C93 4.1(11) . . . . ?
N15 C91 C92 C93 -174.7(6) . . . . ?
O7 C91 C92 C97 -178.9(6) . . . . ?
N15 C91 C92 C97 2.3(7) . . . . ?
C97 C92 C93 C94 -0.2(8) . . . . ?
C91 C92 C93 C94 176.4(6) . . . . ?
C92 C93 C94 C95 2.8(8) . . . . ?
C92 C93 C94 C86 -177.5(5) . . . . ?
C85 C86 C94 C95 142.4(6) . . . . ?
C87 C86 C94 C95 -36.8(8) . . . . ?
C85 C86 C94 C93 -37.3(8) . . . . ?
C87 C86 C94 C93 143.5(5) . . . . ?
C93 C94 C95 C96 -2.7(11) . . . . ?
C86 C94 C95 C96 177.6(7) . . . . ?
C94 C95 C96 C97 -0.1(12) . . . . ?
C93 C92 C97 C96 -2.7(10) . . . . ?
C91 C92 C97 C96 180.0(6) . . . . ?
C93 C92 C97 C98 177.3(6) . . . . ?
C91 C92 C97 C98 -0.1(7) . . . . ?
C95 C96 C97 C92 2.8(11) . . . . ?
C95 C96 C97 C98 -177.1(7) . . . . ?
C91 N15 C98 O8 -175.4(8) . . . . ?
C99 N15 C98 O8 -1.3(11) . . . . ?
C91 N15 C98 C97 3.8(7) . . . . ?
C99 N15 C98 C97 178.0(5) . . . . ?
C92 C97 C98 O8 177.0(9) . . . . ?
C96 C97 C98 O8 -3.1(14) . . . . ?
C92 C97 C98 N15 -2.2(7) . . . . ?
C96 C97 C98 N15 177.8(7) . . . . ?
C91 N15 C99 C102 -93.0(8) . . . . ?
C98 N15 C99 C102 93.6(8) . . . . ?
C104 N16 C100 C101 -4.9(15) . . . . ?
Rh4 N16 C100 C101 -178.4(9) 3_666 . . . ?
Rh4' N16 C100 C101 -176.2(9) 3_666 . . . ?
N16 C100 C101 C102 2.7(19) . . . . ?
C100 C101 C102 C103 2.4(16) . . . . ?
C100 C101 C102 C99 177.8(9) . . . . ?
N15 C99 C102 C103 -133.5(10) . . . . ?
N15 C99 C102 C101 51.6(12) . . . . ?
C101 C102 C103 C104 -5.2(18) . . . . ?
C99 C102 C103 C104 179.3(11) . . . . ?
C100 N16 C104 C103 2.2(16) . . . . ?
Rh4 N16 C104 C103 175.9(10) 3_666 . . . ?
Rh4' N16 C104 C103 172.9(9) 3_666 . . . ?
C102 C103 C104 N16 3(2) . . . . ?
C109 C105 C106 C107 2.3(6) . . . . ?
C110 C105 C106 C107 -174.3(5) . . . . ?
Rh3 C105 C106 C107 62.3(4) . . . . ?
C109 C105 C106 C111 177.7(5) . . . . ?
C110 C105 C106 C111 1.1(9) . . . . ?
Rh3 C105 C106 C111 -122.3(6) . . . . ?
C109 C105 C106 Rh3 -60.0(4) . . . . ?
C110 C105 C106 Rh3 123.4(5) . . . . ?
C105 C106 C107 C108 -3.2(6) . . . . ?
C111 C106 C107 C108 -178.6(5) . . . . ?
Rh3 C106 C107 C108 59.6(4) . . . . ?
C105 C106 C107 C112 176.3(5) . . . . ?
C111 C106 C107 C112 0.8(9) . . . . ?
Rh3 C106 C107 C112 -121.0(5) . . . . ?
C105 C106 C107 Rh3 -62.8(4) . . . . ?
C111 C106 C107 Rh3 121.8(6) . . . . ?
C106 C107 C108 C109 2.8(6) . . . . ?
C112 C107 C108 C109 -176.6(5) . . . . ?
Rh3 C107 C108 C109 62.4(4) . . . . ?
C106 C107 C108 C113 176.0(5) . . . . ?
C112 C107 C108 C113 -3.4(9) . . . . ?
Rh3 C107 C108 C113 -124.3(6) . . . . ?
C106 C107 C108 Rh3 -59.6(4) . . . . ?
C112 C107 C108 Rh3 121.0(5) . . . . ?
C106 C105 C109 C108 -0.5(6) . . . . ?
C110 C105 C109 C108 175.9(5) . . . . ?
Rh3 C105 C109 C108 -60.0(4) . . . . ?
C106 C105 C109 C114 -178.9(5) . . . . ?
C110 C105 C109 C114 -2.5(9) . . . . ?
Rh3 C105 C109 C114 121.6(6) . . . . ?
C106 C105 C109 Rh3 59.5(4) . . . . ?
C110 C105 C109 Rh3 -124.1(6) . . . . ?
C107 C108 C109 C105 -1.4(6) . . . . ?
C113 C108 C109 C105 -174.9(5) . . . . ?
Rh3 C108 C109 C105 60.9(4) . . . . ?
C107 C108 C109 C114 177.0(5) . . . . ?
C113 C108 C109 C114 3.5(9) . . . . ?
Rh3 C108 C109 C114 -120.8(6) . . . . ?
C107 C108 C109 Rh3 -62.2(4) . . . . ?
C113 C108 C109 Rh3 124.2(6) . . . . ?
O14 S2 C126 F4 179.6(9) . . . . ?
O12 S2 C126 F4 -58.3(10) . . . . ?
O13 S2 C126 F4 58.5(10) . . . . ?
O14 S2 C126 F5 -56.1(10) . . . . ?
O12 S2 C126 F5 66.1(9) . . . . ?
O13 S2 C126 F5 -177.2(8) . . . . ?
O14 S2 C126 F6 59.6(8) . . . . ?
O12 S2 C126 F6 -178.3(7) . . . . ?
O13 S2 C126 F6 -61.5(7) . . . . ?
O15 S3 C127 F7 178.5(9) . . . . ?
O17 S3 C127 F7 58.6(10) . . . . ?
O16 S3 C127 F7 -62.1(10) . . . . ?
O15 S3 C127 F8 -52.1(10) . . . . ?
O17 S3 C127 F8 -171.9(9) . . . . ?
O16 S3 C127 F8 67.4(9) . . . . ?
O15 S3 C127 F9 60.7(9) . . . . ?
O17 S3 C127 F9 -59.2(9) . . . . ?
O16 S3 C127 F9 -179.9(9) . . . . ?
O16' S3' C127 F7 -64.9(17) . . . . ?
O15' S3' C127 F7 169.1(15) . . . . ?
O17' S3' C127 F7 59.1(18) . . . . ?
O16' S3' C127 F8 47.9(18) . . . . ?
O15' S3' C127 F8 -78.1(16) . . . . ?
O17' S3' C127 F8 171.9(18) . . . . ?
O16' S3' C127 F9 176.8(17) . . . . ?
O15' S3' C127 F9 50.7(18) . . . . ?
O17' S3' C127 F9 -59(2) . . . . ?
O20 S4 C128 F10 -68(2) . . . . ?
O18 S4 C128 F10 56.7(15) . . . . ?
O19 S4 C128 F10 -167.6(15) . . . . ?
O20 S4 C128 F11 48(2) . . . . ?
O18 S4 C128 F11 172.7(12) . . . . ?
O19 S4 C128 F11 -51.6(15) . . . . ?
O20 S4 C128 F12 -176(2) . . . . ?
O18 S4 C128 F12 -51(2) . . . . ?
O19 S4 C128 F12 84(2) . . . . ?
O18' S4' C228 F12' 43(3) . . . . ?
O20' S4' C228 F12' 178(2) . . . . ?
O19' S4' C228 F12' -67.6(19) . . . . ?
O18' S4' C228 F10' -73(3) . . . . ?
O20' S4' C228 F10' 62(2) . . . . ?
O19' S4' C228 F10' 176(2) . . . . ?
O18' S4' C228 F11' 159(2) . . . . ?
O20' S4' C228 F11' -66(2) . . . . ?
O19' S4' C228 F11' 48(2) . . . . ?
